data_4132170
loop_
_publ_author_name
'Voevodin, Anastasia'
'Campos, Luis M.'
'Roy, Xavier'

_publ_section_title
;
 Multifunctional Vesicles from a Self-assembled Cluster-Containing Diblock
 Copolymer.
;
_journal_issue 16
_journal_name_full 'Journal of the American Chemical Society'
_journal_page_first 5607
_journal_page_last 5611
_journal_paper_doi 10.1021/jacs.8b02041
_journal_volume 140
_journal_year 2018
_chemical_formula_moiety 'C54 H99 Co6 N O2 P6 Se8, F6 P, 2(C H2 Cl2)'
_chemical_formula_sum 'C56 H103 Cl4 Co6 F6 N O2 P7 Se8'
_chemical_formula_weight 2280.24
_space_group_crystal_system monoclinic
_space_group_IT_number 14
_space_group_name_Hall '-P 2ybc'
_space_group_name_H-M_alt 'P 1 21/c 1'
_atom_sites_solution_hydrogens geom
_atom_sites_solution_primary dual
_audit_creation_date 2018-01-26
_audit_creation_method
;
Olex2 1.2
(compiled 2017.08.10 svn.r3461 for OlexSys, GUI svn.r5381)
;
_cell_angle_alpha 90
_cell_angle_beta 90.584(2)
_cell_angle_gamma 90
_cell_formula_units_Z 4
_cell_length_a 13.6351(3)
_cell_length_b 23.0852(7)
_cell_length_c 25.6213(5)
_cell_measurement_reflns_used 10650
_cell_measurement_temperature 100.01(10)
_cell_measurement_theta_max 72.1890
_cell_measurement_theta_min 3.8290
_cell_volume 8064.4(3)
_computing_cell_refinement 'CrysAlisPro 1.171.38.46 (Rigaku OD, 2015)'
_computing_data_collection 'CrysAlisPro 1.171.38.46 (Rigaku OD, 2015)'
_computing_data_reduction 'CrysAlisPro 1.171.38.46 (Rigaku OD, 2015)'
_computing_molecular_graphics 'Olex2 (Dolomanov et al., 2009)'
_computing_publication_material 'Olex2 (Dolomanov et al., 2009)'
_computing_structure_refinement 'ShelXL (Sheldrick, 2015)'
_computing_structure_solution 'ShelXT (Sheldrick, 2015)'
_diffrn_ambient_environment N~2~
_diffrn_ambient_temperature 100.01(10)
_diffrn_detector 'CCD plate'
_diffrn_detector_area_resol_mean 8.0549
_diffrn_detector_type EosS2
_diffrn_measured_fraction_theta_full 0.968
_diffrn_measured_fraction_theta_max 0.951
_diffrn_measurement_details
;
List of Runs (angles in degrees, time in seconds):

  # Type    Start    End  Width  t~exp~   \w     \q     \k     \f   Frames
--------------------------------------------------------------------------
  1  \w   -104.00 -20.00   1.00    3.00    --  -36.45 -57.00 120.00   84
  2  \w    -63.00  31.00   1.00    3.00    --  -36.45  77.00  90.00   94
  3  \w     55.00 109.00   1.00    3.00    --   36.45-178.00 -90.00   54
  4  \w      1.00  75.00   1.00    3.00    --   36.45 -99.00  60.00   74
  5  \w     57.00 109.00   1.00    3.00    --   36.45 178.00  60.00   52
  6  \w     73.00 178.00   1.00   30.00    --  111.00  15.00 -30.00  105
  7  \w     93.00 178.00   1.00   30.00    --  111.00  61.00 150.00   85
  8  \w     43.00 128.00   1.00   30.00    --  111.00 -45.00 -30.00   85
  9  \w     42.00 109.00   1.00   30.00    --  111.00 -94.00 -30.00   67
 10  \w     93.00 178.00   1.00   30.00    --  111.00  61.00-150.00   85
 11  \w     43.00 128.00   1.00   30.00    --  111.00 -45.00  60.00   85
 12  \w     43.00 113.00   1.00   30.00    --  111.00 -81.00  19.79   70
 13  \w     48.00  96.00   1.00   30.00    --  111.00 -94.00-150.00   48
 14  \w     44.00  73.00   1.00   30.00    --  111.00-111.00 -60.00   29
 15  \w     60.00  87.00   1.00   30.00    --  111.00 -43.00 -73.00   27
 16  \w     53.00  81.00   1.00   30.00    --  111.00 -67.00  70.85   28
 17  \w     85.00 131.00   1.00   30.00    --  111.00 -67.00  70.85   46
 18  \w     90.00 133.00   1.00   30.00    --  111.00  77.00-180.00   43
;
_diffrn_measurement_device 'four-circle diffractometer'
_diffrn_measurement_device_type 'SuperNova, Dual, Cu at zero, EosS2'
_diffrn_measurement_method '\w scans'
_diffrn_orient_matrix_type 'CrysAlisPro convention (1999,Acta A55,543-557)'
_diffrn_orient_matrix_UB_11 -0.0616738000
_diffrn_orient_matrix_UB_12 -0.0077926000
_diffrn_orient_matrix_UB_13 -0.0502833000
_diffrn_orient_matrix_UB_21 -0.0022153000
_diffrn_orient_matrix_UB_22 0.0662221000
_diffrn_orient_matrix_UB_23 -0.0075476000
_diffrn_orient_matrix_UB_31 0.0945433000
_diffrn_orient_matrix_UB_32 -0.0034040000
_diffrn_orient_matrix_UB_33 -0.0321318000
_diffrn_radiation_monochromator mirror
_diffrn_radiation_probe x-ray
_diffrn_radiation_type CuK\a
_diffrn_radiation_wavelength 1.54184
_diffrn_reflns_av_R_equivalents 0.0817
_diffrn_reflns_av_unetI/netI 0.1000
_diffrn_reflns_Laue_measured_fraction_full 0.968
_diffrn_reflns_Laue_measured_fraction_max 0.951
_diffrn_reflns_limit_h_max 16
_diffrn_reflns_limit_h_min -16
_diffrn_reflns_limit_k_max 28
_diffrn_reflns_limit_k_min -27
_diffrn_reflns_limit_l_max 27
_diffrn_reflns_limit_l_min -31
_diffrn_reflns_number 44055
_diffrn_reflns_point_group_measured_fraction_full 0.968
_diffrn_reflns_point_group_measured_fraction_max 0.951
_diffrn_reflns_theta_full 67.684
_diffrn_reflns_theta_max 72.987
_diffrn_reflns_theta_min 3.450
_diffrn_source 'micro-focus sealed X-ray tube'
_diffrn_source_type 'SuperNova (Cu) X-ray Source'
_exptl_absorpt_coefficient_mu 16.536
_exptl_absorpt_correction_T_max 1.000
_exptl_absorpt_correction_T_min 0.130
_exptl_absorpt_correction_type gaussian
_exptl_absorpt_process_details
;
CrysAlisPro 1.171.38.46 (Rigaku Oxford Diffraction, 2015)
Numerical absorption correction based on gaussian integration over
			a multifaceted crystal model
Empirical absorption correction using spherical harmonics,
 implemented in SCALE3 ABSPACK scaling algorithm.
;
_exptl_crystal_colour black
_exptl_crystal_colour_primary black
_exptl_crystal_density_diffrn 1.878
_exptl_crystal_description irregular
_exptl_crystal_F_000 4492
_exptl_crystal_size_max 0.285
_exptl_crystal_size_mid 0.139
_exptl_crystal_size_min 0.046
_refine_diff_density_max 1.086
_refine_diff_density_min -0.860
_refine_diff_density_rms 0.131
_refine_ls_extinction_method none
_refine_ls_goodness_of_fit_ref 1.023
_refine_ls_hydrogen_treatment constr
_refine_ls_matrix_type full
_refine_ls_number_parameters 1043
_refine_ls_number_reflns 15331
_refine_ls_number_restraints 541
_refine_ls_restrained_S_all 1.014
_refine_ls_R_factor_all 0.0782
_refine_ls_R_factor_gt 0.0566
_refine_ls_shift/su_max 0.001
_refine_ls_shift/su_mean 0.000
_refine_ls_structure_factor_coef Fsqd
_refine_ls_weighting_details 'w=1/[\s^2^(Fo^2^)+(0.0578P)^2^+7.5582P] where P=(Fo^2^+2Fc^2^)/3'
_refine_ls_weighting_scheme calc
_refine_ls_wR_factor_gt 0.1388
_refine_ls_wR_factor_ref 0.1525
_reflns_Friedel_coverage 0.000
_reflns_number_gt 11404
_reflns_number_total 15331
_reflns_threshold_expression 'I > 2\s(I)'
_cod_data_source_file ja8b02041_si_002.cif
_cod_data_source_block dan3corr2
_cod_database_code 4132170
_shelx_shelxl_version_number 2017/1
_chemical_oxdiff_formula 'Co6 Se8 P7 F6 C55 N O2 H55'
_shelx_space_group_comment
;
The symmetry employed for this shelxl refinement is uniquely defined
by the following loop, which should always be used as a source of
symmetry information in preference to the above space-group names.
They are only intended as comments.
;
_reflns_odcompleteness_completeness 93.79
_reflns_odcompleteness_iscentric 1
_reflns_odcompleteness_theta 73.59
_olex2_refinement_description
;
1. Fixed Uiso
 At 1.2 times of:
  All C(H) groups, All C(H,H) groups
 At 1.5 times of:
  All C(H,H,H) groups
2. Restrained distances
 P5-C53 = P5-C55 = P5-C53B = P5-C55B
 1.82 with sigma of 0.02
 C53-C54 = C55-C56 = C53B-C54B = C55B-C56B
 1.54 with sigma of 0.02
 P71-F72 = P71-F73 = P71-F74 = P71-F75 = P71-F76 = P71-F77
 1.58804 with sigma of 0.02
 P71B-F72B = P71B-F73B = P71B-F74B = P71B-F75B = P71B-F76B = P71B-F77B
 1.58804 with sigma of 0.02
 F72-F73 = F72-F74 = F72-F76 = F72-F77 = F73-F74 = F73-F75 = F73-F77 = F74-F75
 = F74-F76 = F75-F76 = F75-F77 = F76-F77
 2.245489 with sigma of 0.02
 F72B-F73B = F72B-F74B = F72B-F76B = F72B-F77B = F73B-F74B = F73B-F75B = F73B-
 F77B = F74B-F75B = F74B-F76B = F75B-F76B = F75B-F77B = F76B-F77B
 2.245489 with sigma of 0.02
3. Uiso/Uaniso restraints and constraints
All non-hydrogen atoms have similar U: within 1.1A with sigma of 0.01 and sigma
for terminal atoms of 0.01
4. Rigid body (RIGU) restrains
 P5, C53, C54, C53B, C54B, C55, C56, C55B, C56B
 with sigma for 1-2 distances of 0.004 and sigma for 1-3 distances of 0.004
 P6, C61, C62, C63, C64, C65, C66, P6B, C61B, C62B, C63B, C64B, C65B, C66B
 with sigma for 1-2 distances of 0.004 and sigma for 1-3 distances of 0.004
 P71, F72, F73, F74, F75, F76, F77, P71B, F72B, F73B, F74B, F75B, F76B, F77B
 with sigma for 1-2 distances of 0.004 and sigma for 1-3 distances of 0.004
5. Same fragment restrains
{Co5, P5, C51, C52, C53B, C54B, C55, C56, C55B, C56B} sigma for 1-2: 0.02, 1-3:
0.04
as
{Co5, P5, C51, C52, C53, C54, C53B, C54B, C55, C56}
{Co2, P2, C21, C22, C23, C24, C25, C26} sigma for 1-2: 0.02, 1-3: 0.04
{Co6, P6B, C61B, C62B, C63B, C64B, C65B, C66B} sigma for 1-2: 0.02, 1-3: 0.04
as
{Co6, P6, C61, C62, C63, C64, C65, C66}
{C1_2, Cl2_2, Cl3_2}
{C1_3, Cl2_3, Cl3_3}
{C1_4, Cl2_4, Cl3_4}
{C1_5, Cl2_5, Cl3_5}
{C1_6, Cl2_6, Cl3_6}
as
{C1_1, Cl2_1, Cl3_1} sigma for 1-2: 0.02 1-3: 0.04
6. Others
 1*[Sof(C1)+Sof(H1A)+Sof(H1B)+Sof(Cl2)+Sof(Cl3)]+1*[Sof(C1)+Sof(H1A)+Sof(H1B)+
 Sof(Cl2)+Sof(Cl3)]+1*[Sof(C1)+Sof(H1A)+Sof(H1B)+Sof(Cl2)+Sof(Cl3)]+1*[Sof(C1)+
 Sof(H1A)+Sof(H1B)+Sof(Cl2)+Sof(Cl3)+Sof(Q1)+Sof(Q2)+Sof(Q3)+Sof(Q4)+Sof(Q5)+
 Sof(Q6)+Sof(Q7)+Sof(Q8)+Sof(Q9)+Sof(Q10)+Sof(Q11)+Sof(Q12)+Sof(Q13)+Sof(Q14)+
 Sof(Q15)+Sof(Q16)+Sof(Q17)+Sof(Q18)+Sof(Q19)+Sof(Q20)+Sof(Q21)+Sof(Q22)+
 Sof(Q23)+Sof(Q24)+Sof(Q25)+Sof(Q26)+Sof(Q27)+Sof(Q28)+Sof(Q29)+Sof(Q30)+
 Sof(Q31)+Sof(Q32)+Sof(Q33)+Sof(Q34)+Sof(Q35)+Sof(Q36)+Sof(Q37)+Sof(Q38)+
 Sof(Q39)+Sof(Q40)+Sof(Q41)+Sof(Q42)+Sof(Q43)+Sof(Q44)+Sof(Q45)+Sof(Q46)+
 Sof(Q47)+Sof(Q48)+Sof(Q49)+Sof(Q50)]=1 with esd of 0.001
 Sof(C53B)=Sof(H53C)=Sof(H53D)=Sof(C54B)=Sof(H54D)=Sof(H54E)=Sof(H54F)=1-FVAR(1)
 Sof(C53)=Sof(H53A)=Sof(H53B)=Sof(C54)=Sof(H54A)=Sof(H54B)=Sof(H54C)=FVAR(1)
 Sof(C55B)=Sof(H55C)=Sof(H55D)=Sof(C56B)=Sof(H56D)=Sof(H56E)=Sof(H56F)=1-FVAR(2)
 Sof(C55)=Sof(H55A)=Sof(H55B)=Sof(C56)=Sof(H56A)=Sof(H56B)=Sof(H56C)=FVAR(2)
 Sof(P6B)=Sof(C61B)=Sof(H61C)=Sof(H61D)=Sof(C62B)=Sof(H62D)=Sof(H62E)=
 Sof(H62F)=Sof(C63B)=Sof(H63C)=Sof(H63D)=Sof(C64B)=Sof(H64D)=Sof(H64E)=
 Sof(H64F)=Sof(C65B)=Sof(H65C)=Sof(H65D)=Sof(C66B)=Sof(H66D)=Sof(H66E)=
 Sof(H66F)=1-FVAR(3)
 Sof(P6)=Sof(C61)=Sof(H61A)=Sof(H61B)=Sof(C62)=Sof(H62A)=Sof(H62B)=Sof(H62C)=
 Sof(C63)=Sof(H63A)=Sof(H63B)=Sof(C64)=Sof(H64A)=Sof(H64B)=Sof(H64C)=Sof(C65)=
 Sof(H65A)=Sof(H65B)=Sof(C66)=Sof(H66A)=Sof(H66B)=Sof(H66C)=FVAR(3)
 Sof(P71B)=Sof(F72B)=Sof(F73B)=Sof(F74B)=Sof(F75B)=Sof(F76B)=Sof(F77B)=Sof(C1)=
 Sof(H1A)=Sof(H1B)=Sof(Cl2)=Sof(Cl3)=1-FVAR(4)
 Sof(P71)=Sof(F72)=Sof(F73)=Sof(F74)=Sof(F75)=Sof(F76)=Sof(F77)=Sof(C1)=
 Sof(H1A)=Sof(H1B)=Sof(Cl2)=Sof(Cl3)=FVAR(4)
 1(DFIX)=1(DFIX)=FVAR(5)
 1(DFIX)=1(DFIX)=1.414*FVAR(6)
 Sof(C1)=Sof(H1A)=Sof(H1B)=Sof(Cl2)=Sof(Cl3)=FVAR(6)
 Sof(C1)=Sof(H1A)=Sof(H1B)=Sof(Cl2)=Sof(Cl3)=FVAR(7)
 Sof(C1)=Sof(H1A)=Sof(H1B)=Sof(Cl2)=Sof(Cl3)=FVAR(8)
 Sof(C1)=Sof(H1A)=Sof(H1B)=Sof(Cl2)=Sof(Cl3)=Sof(Q1)=Sof(Q2)=Sof(Q3)=Sof(Q4)=
 Sof(Q5)=Sof(Q6)=Sof(Q7)=Sof(Q8)=Sof(Q9)=Sof(Q10)=Sof(Q11)=Sof(Q12)=Sof(Q13)=
 Sof(Q14)=Sof(Q15)=Sof(Q16)=Sof(Q17)=Sof(Q18)=Sof(Q19)=Sof(Q20)=Sof(Q21)=
 Sof(Q22)=Sof(Q23)=Sof(Q24)=Sof(Q25)=Sof(Q26)=Sof(Q27)=Sof(Q28)=Sof(Q29)=
 Sof(Q30)=Sof(Q31)=Sof(Q32)=Sof(Q33)=Sof(Q34)=Sof(Q35)=Sof(Q36)=Sof(Q37)=
 Sof(Q38)=Sof(Q39)=Sof(Q40)=Sof(Q41)=Sof(Q42)=Sof(Q43)=Sof(Q44)=Sof(Q45)=
 Sof(Q46)=Sof(Q47)=Sof(Q48)=Sof(Q49)=Sof(Q50)=FVAR(9)
7.a Ternary CH refined with riding coordinates:
 C119(H119), C120(H120), C123(H123), C125(H125)
7.b Secondary CH2 refined with riding coordinates:
 C113(H11A,H11B), C114(H11C,H11D), C115(H11E,H11F), C124(H12A,H12B), C21(H21A,
 H21B), C23(H23A,H23B), C25(H25A,H25B), C31(H31A,H31B), C33(H33A,H33B),
 C35(H35A,H35B), C41(H41A,H41B), C43(H43A,H43B), C45(H45A,H45B), C51(H51A,H51B),
  C53(H53A,H53B), C53B(H53C,H53D), C55(H55A,H55B), C55B(H55C,H55D), C61(H61A,
 H61B), C63(H63A,H63B), C65(H65A,H65B), C61B(H61C,H61D), C63B(H63C,H63D),
 C65B(H65C,H65D), C1(H1A,H1B), C1(H1A,H1B), C1(H1A,H1B), C1(H1A,H1B), C1(H1A,
 H1B), C1(H1A,H1B)
7.c Me refined with riding coordinates:
 C54B(H54D,H54E,H54F), C56B(H56D,H56E,H56F), C62(H62A,H62B,H62C), C64(H64A,
 H64B,H64C), C66(H66A,H66B,H66C), C62B(H62D,H62E,H62F), C64B(H64D,H64E,H64F),
 C66B(H66D,H66E,H66F)
7.d Aromatic/amide H refined with riding coordinates:
 C102(H102), C103(H103), C104(H104), C105(H105), C106(H106), C108(H108),
 C109(H109), C110(H110), C111(H111), C112(H112), C121(H121), C122(H122)
7.e Idealised Me refined as rotating group:
 C22(H22A,H22B,H22C), C24(H24A,H24B,H24C), C26(H26A,H26B,H26C), C32(H32A,H32B,
 H32C), C34(H34A,H34B,H34C), C36(H36A,H36B,H36C), C42(H42A,H42B,H42C), C44(H44A,
 H44B,H44C), C46(H46A,H46B,H46C), C52(H52A,H52B,H52C), C54(H54A,H54B,H54C),
 C56(H56A,H56B,H56C)
;
_olex2_submission_special_instructions 'No special instructions were received'
_oxdiff_exptl_absorpt_empirical_details
;
Empirical correction (ABSPACK) includes:
- Absorption correction using spherical harmonics
- Frame scaling
;
_oxdiff_exptl_absorpt_empirical_full_max 1.998
_oxdiff_exptl_absorpt_empirical_full_min 0.642

loop_
_space_group_symop_operation_xyz
'x, y, z'
'-x, y+1/2, -z+1/2'
'-x, -y, -z'
'x, -y-1/2, z-1/2'

loop_
_atom_site_label
_atom_site_type_symbol
_atom_site_fract_x
_atom_site_fract_y
_atom_site_fract_z
_atom_site_U_iso_or_equiv
_atom_site_adp_type
_atom_site_occupancy
_atom_site_site_symmetry_order
_atom_site_calc_flag
_atom_site_refinement_flags_posn
_atom_site_refinement_flags_adp
_atom_site_refinement_flags_occupancy
_atom_site_disorder_assembly
_atom_site_disorder_group
Se1 Se 0.11981(5) 0.23251(3) 0.61534(2) 0.02940(14) Uani 1 1 d . U . . .
Se2 Se 0.29672(5) 0.19553(3) 0.69248(2) 0.02939(14) Uani 1 1 d . U . . .
Se3 Se 0.45444(5) 0.23591(3) 0.60510(2) 0.03069(15) Uani 1 1 d . U . . .
Se4 Se 0.30342(5) 0.32488(3) 0.74196(2) 0.03175(15) Uani 1 1 d . U . . .
Se5 Se 0.27725(5) 0.27514(3) 0.52802(2) 0.03209(15) Uani 1 1 d . U . . .
Se6 Se 0.45802(5) 0.36515(3) 0.65567(3) 0.03453(16) Uani 1 1 d . U . . .
Se7 Se 0.12063(5) 0.36317(3) 0.66507(3) 0.03431(16) Uani 1 1 d . U . . .
Se8 Se 0.27964(5) 0.40391(3) 0.57667(2) 0.03378(16) Uani 1 1 d . U . . .
Co1 Co 0.28732(7) 0.21712(5) 0.60274(4) 0.0273(2) Uani 1 1 d . U . . .
P1 P 0.29642(11) 0.13521(7) 0.56330(6) 0.0282(3) Uani 1 1 d . U . . .
C101 C 0.3827(5) 0.0794(3) 0.5862(3) 0.0324(13) Uani 1 1 d . U . . .
C102 C 0.4273(6) 0.0817(4) 0.6349(3) 0.0439(17) Uani 1 1 d . U . . .
H102 H 0.418169 0.114682 0.656431 0.053 Uiso 1 1 calc R . . . .
C103 C 0.4858(7) 0.0359(4) 0.6526(3) 0.054(2) Uani 1 1 d . U . . .
H103 H 0.515055 0.037755 0.686334 0.065 Uiso 1 1 calc R . . . .
C104 C 0.5013(7) -0.0117(4) 0.6218(4) 0.0507(19) Uani 1 1 d . U . . .
H104 H 0.539942 -0.043016 0.634472 0.061 Uiso 1 1 calc R . . . .
C105 C 0.4603(6) -0.0137(3) 0.5722(3) 0.0401(15) Uani 1 1 d . U . . .
H105 H 0.473163 -0.045844 0.550143 0.048 Uiso 1 1 calc R . . . .
C106 C 0.4005(6) 0.0309(3) 0.5547(3) 0.0380(15) Uani 1 1 d . U . . .
H106 H 0.371274 0.028641 0.520979 0.046 Uiso 1 1 calc R . . . .
C107 C 0.3269(5) 0.1416(3) 0.4934(2) 0.0323(14) Uani 1 1 d . U . . .
C108 C 0.4206(5) 0.1596(3) 0.4797(3) 0.0364(14) Uani 1 1 d . U . . .
H108 H 0.468359 0.165490 0.506398 0.044 Uiso 1 1 calc R . . . .
C109 C 0.4459(6) 0.1691(4) 0.4289(3) 0.0424(16) Uani 1 1 d . U . . .
H109 H 0.509979 0.182023 0.420630 0.051 Uiso 1 1 calc R . . . .
C110 C 0.3762(6) 0.1595(4) 0.3893(3) 0.0418(16) Uani 1 1 d . U . . .
H110 H 0.392709 0.165705 0.353788 0.050 Uiso 1 1 calc R . . . .
C111 C 0.2837(6) 0.1409(4) 0.4023(3) 0.0466(19) Uani 1 1 d . U . . .
H111 H 0.236206 0.134510 0.375515 0.056 Uiso 1 1 calc R . . . .
C112 C 0.2585(6) 0.1314(4) 0.4547(3) 0.0402(16) Uani 1 1 d . U . . .
H112 H 0.194733 0.118033 0.463301 0.048 Uiso 1 1 calc R . . . .
C113 C 0.1811(5) 0.0944(3) 0.5598(3) 0.0371(14) Uani 1 1 d . U . . .
H11A H 0.129591 0.119784 0.544774 0.045 Uiso 1 1 calc R . . . .
H11B H 0.189732 0.061329 0.535691 0.045 Uiso 1 1 calc R . . . .
C114 C 0.1456(5) 0.0713(3) 0.6119(3) 0.0374(15) Uani 1 1 d . U . . .
H11C H 0.134766 0.103922 0.636246 0.045 Uiso 1 1 calc R . . . .
H11D H 0.196133 0.045555 0.627437 0.045 Uiso 1 1 calc R . . . .
C115 C 0.0492(6) 0.0373(3) 0.6043(3) 0.0392(15) Uani 1 1 d . U . . .
H11E H 0.059538 0.006360 0.578152 0.047 Uiso 1 1 calc R . . . .
H11F H 0.031563 0.018600 0.637641 0.047 Uiso 1 1 calc R . . . .
N116 N -0.0314(5) 0.0740(3) 0.5870(3) 0.0396(13) Uani 1 1 d . U . . .
C117 C -0.0572(5) 0.0841(4) 0.5353(3) 0.0395(16) Uani 1 1 d . U . . .
O118 O -0.0110(4) 0.0676(3) 0.4981(2) 0.0450(12) Uani 1 1 d . U . . .
C119 C -0.1527(6) 0.1173(4) 0.5330(3) 0.0468(18) Uani 1 1 d . U . . .
H119 H -0.147182 0.154570 0.513387 0.056 Uiso 1 1 calc R . . . .
C120 C -0.2391(6) 0.0783(5) 0.5126(3) 0.052(2) Uani 1 1 d . U . . .
H120 H -0.227356 0.057173 0.479181 0.062 Uiso 1 1 calc R . . . .
C121 C -0.3272(6) 0.1184(6) 0.5131(4) 0.065(3) Uani 1 1 d . U . . .
H121 H -0.359565 0.134627 0.483467 0.078 Uiso 1 1 calc R . . . .
C122 C -0.3505(7) 0.1266(5) 0.5628(4) 0.063(3) Uani 1 1 d . U . . .
H122 H -0.403032 0.149651 0.575258 0.075 Uiso 1 1 calc R . . . .
C123 C -0.2796(6) 0.0930(5) 0.5957(3) 0.052(2) Uani 1 1 d . U . . .
H123 H -0.301723 0.083261 0.631772 0.062 Uiso 1 1 calc R . . . .
C124 C -0.2597(6) 0.0413(4) 0.5596(3) 0.052(2) Uani 1 1 d . U . . .
H12A H -0.202321 0.018006 0.570914 0.062 Uiso 1 1 calc R . . . .
H12B H -0.317804 0.016006 0.554722 0.062 Uiso 1 1 calc R . . . .
C125 C -0.1793(6) 0.1266(4) 0.5920(3) 0.0482(19) Uani 1 1 d . U . . .
H125 H -0.185185 0.168411 0.601624 0.058 Uiso 1 1 calc R . . . .
C126 C -0.0999(6) 0.0960(4) 0.6218(3) 0.0463(18) Uani 1 1 d . U . . .
O127 O -0.0942(4) 0.0906(3) 0.6693(2) 0.0509(14) Uani 1 1 d . U . . .
Co2 Co 0.18963(8) 0.27474(5) 0.68995(4) 0.0297(2) Uani 1 1 d D U . . .
P2 P 0.08394(13) 0.24398(9) 0.74649(6) 0.0360(4) Uani 1 1 d D U . . .
C21 C 0.0568(6) 0.1656(3) 0.7421(3) 0.0428(16) Uani 1 1 d D U . . .
H21A H 0.032739 0.157268 0.706325 0.051 Uiso 1 1 calc R . . . .
H21B H 0.119098 0.144172 0.747086 0.051 Uiso 1 1 calc R . . . .
C22 C -0.0156(6) 0.1424(4) 0.7796(3) 0.0493(19) Uani 1 1 d D U . . .
H22A H 0.008164 0.148798 0.815317 0.074 Uiso 1 1 calc GR . . . .
H22B H -0.024279 0.100748 0.773560 0.074 Uiso 1 1 calc GR . . . .
H22C H -0.078545 0.162201 0.774517 0.074 Uiso 1 1 calc GR . . . .
C23 C -0.0373(6) 0.2782(4) 0.7425(3) 0.0494(19) Uani 1 1 d D U . . .
H23A H -0.077670 0.263211 0.771423 0.059 Uiso 1 1 calc R . . . .
H23B H -0.029072 0.320396 0.748098 0.059 Uiso 1 1 calc R . . . .
C24 C -0.0930(6) 0.2693(5) 0.6922(3) 0.054(2) Uani 1 1 d D U . . .
H24A H -0.059553 0.289740 0.663950 0.081 Uiso 1 1 calc GR . . . .
H24B H -0.159650 0.284559 0.695690 0.081 Uiso 1 1 calc GR . . . .
H24C H -0.095930 0.227850 0.684173 0.081 Uiso 1 1 calc GR . . . .
C25 C 0.1170(6) 0.2541(4) 0.8156(2) 0.0435(17) Uani 1 1 d D U . . .
H25A H 0.132295 0.295568 0.821435 0.052 Uiso 1 1 calc R . . . .
H25B H 0.059421 0.244387 0.837076 0.052 Uiso 1 1 calc R . . . .
C26 C 0.2027(7) 0.2185(4) 0.8340(3) 0.0486(19) Uani 1 1 d D U . . .
H26A H 0.185554 0.177328 0.832412 0.073 Uiso 1 1 calc GR . . . .
H26B H 0.219376 0.229048 0.870090 0.073 Uiso 1 1 calc GR . . . .
H26C H 0.259175 0.225923 0.811612 0.073 Uiso 1 1 calc GR . . . .
Co3 Co 0.40421(8) 0.27420(5) 0.68412(4) 0.0298(2) Uani 1 1 d . U . . .
P3 P 0.52969(13) 0.25036(9) 0.73222(6) 0.0357(4) Uani 1 1 d . U . . .
C31 C 0.5039(6) 0.2207(4) 0.7971(3) 0.0431(17) Uani 1 1 d . U . . .
H31A H 0.565436 0.221350 0.817937 0.052 Uiso 1 1 calc R . . . .
H31B H 0.456654 0.246674 0.814515 0.052 Uiso 1 1 calc R . . . .
C32 C 0.4629(6) 0.1594(4) 0.7981(3) 0.0494(19) Uani 1 1 d . U . . .
H32A H 0.401108 0.158123 0.778240 0.074 Uiso 1 1 calc GR . . . .
H32B H 0.451022 0.147845 0.834279 0.074 Uiso 1 1 calc GR . . . .
H32C H 0.510141 0.132759 0.782380 0.074 Uiso 1 1 calc GR . . . .
C33 C 0.6109(6) 0.1956(4) 0.7018(3) 0.0463(18) Uani 1 1 d . U . . .
H33A H 0.570131 0.162189 0.690780 0.056 Uiso 1 1 calc R . . . .
H33B H 0.639150 0.212736 0.669825 0.056 Uiso 1 1 calc R . . . .
C34 C 0.6948(7) 0.1731(5) 0.7357(3) 0.055(2) Uani 1 1 d . U . . .
H34A H 0.737288 0.205409 0.746098 0.082 Uiso 1 1 calc GR . . . .
H34B H 0.732995 0.144705 0.715998 0.082 Uiso 1 1 calc GR . . . .
H34C H 0.668181 0.154572 0.766956 0.082 Uiso 1 1 calc GR . . . .
C35 C 0.6163(6) 0.3099(4) 0.7475(3) 0.0477(18) Uani 1 1 d . U . . .
H35A H 0.675159 0.293317 0.764810 0.057 Uiso 1 1 calc R . . . .
H35B H 0.637484 0.327830 0.714394 0.057 Uiso 1 1 calc R . . . .
C36 C 0.5738(7) 0.3573(4) 0.7828(3) 0.051(2) Uani 1 1 d . U . . .
H36A H 0.510036 0.369811 0.768810 0.076 Uiso 1 1 calc GR . . . .
H36B H 0.618746 0.390422 0.783888 0.076 Uiso 1 1 calc GR . . . .
H36C H 0.565475 0.341962 0.818114 0.076 Uiso 1 1 calc GR . . . .
Co4 Co 0.38878(9) 0.32551(5) 0.58051(4) 0.0326(2) Uani 1 1 d . U . . .
P4 P 0.50028(16) 0.35018(9) 0.52526(7) 0.0414(4) Uani 1 1 d . U . . .
C41 C 0.6137(7) 0.3061(5) 0.5256(4) 0.056(2) Uani 1 1 d . U . . .
H41A H 0.595538 0.265133 0.519553 0.067 Uiso 1 1 calc R . . . .
H41B H 0.654895 0.318595 0.496090 0.067 Uiso 1 1 calc R . . . .
C42 C 0.6740(7) 0.3096(5) 0.5748(4) 0.064(3) Uani 1 1 d . U . . .
H42A H 0.699850 0.348925 0.578975 0.095 Uiso 1 1 calc GR . . . .
H42B H 0.728570 0.282063 0.572927 0.095 Uiso 1 1 calc GR . . . .
H42C H 0.632891 0.299963 0.604794 0.095 Uiso 1 1 calc GR . . . .
C43 C 0.5471(8) 0.4231(4) 0.5335(4) 0.056(2) Uani 1 1 d . U . . .
H43A H 0.491112 0.450314 0.530865 0.067 Uiso 1 1 calc R . . . .
H43B H 0.574661 0.426520 0.569230 0.067 Uiso 1 1 calc R . . . .
C44 C 0.6259(10) 0.4431(5) 0.4949(5) 0.073(3) Uani 1 1 d . U . . .
H44A H 0.682548 0.417052 0.497177 0.110 Uiso 1 1 calc GR . . . .
H44B H 0.646505 0.482617 0.503586 0.110 Uiso 1 1 calc GR . . . .
H44C H 0.598828 0.442287 0.459313 0.110 Uiso 1 1 calc GR . . . .
C45 C 0.4639(8) 0.3464(4) 0.4558(3) 0.053(2) Uani 1 1 d . U . . .
H45A H 0.521791 0.354739 0.434070 0.063 Uiso 1 1 calc R . . . .
H45B H 0.441770 0.306535 0.447683 0.063 Uiso 1 1 calc R . . . .
C46 C 0.3820(8) 0.3888(5) 0.4414(3) 0.058(2) Uani 1 1 d . U . . .
H46A H 0.326868 0.383471 0.465131 0.087 Uiso 1 1 calc GR . . . .
H46B H 0.360083 0.381502 0.405429 0.087 Uiso 1 1 calc GR . . . .
H46C H 0.406596 0.428547 0.444308 0.087 Uiso 1 1 calc GR . . . .
Co5 Co 0.17584(8) 0.32304(5) 0.58631(4) 0.0323(2) Uani 1 1 d D U . . .
P5 P 0.05679(14) 0.34100(9) 0.53147(7) 0.0398(4) Uani 1 1 d D U . . .
C51 C -0.0148(6) 0.2788(4) 0.5098(3) 0.0486(19) Uani 1 1 d D U . . .
H51A H -0.043779 0.260192 0.540815 0.058 Uiso 1 1 calc R . . . .
H51B H -0.069592 0.292952 0.487582 0.058 Uiso 1 1 calc R . . . .
C52 C 0.0402(7) 0.2333(4) 0.4797(3) 0.053(2) Uani 1 1 d D U . . .
H52A H 0.072112 0.251280 0.449679 0.080 Uiso 1 1 calc GR . . . .
H52B H -0.005742 0.203496 0.467456 0.080 Uiso 1 1 calc GR . . . .
H52C H 0.090003 0.215534 0.502439 0.080 Uiso 1 1 calc GR . . . .
C53 C -0.0400(12) 0.3886(8) 0.5559(8) 0.059(3) Uani 0.57(2) 1 d D U P A 1
H53A H -0.093951 0.390033 0.529796 0.071 Uiso 0.57(2) 1 calc R . P A 1
H53B H -0.066582 0.371723 0.588335 0.071 Uiso 0.57(2) 1 calc R . P A 1
C54 C -0.0055(17) 0.4498(7) 0.5671(8) 0.075(6) Uani 0.57(2) 1 d D U P A 1
H54A H 0.047815 0.448780 0.593001 0.112 Uiso 0.57(2) 1 calc GR . P A 1
H54B H -0.060191 0.472589 0.580680 0.112 Uiso 0.57(2) 1 calc GR . P A 1
H54C H 0.018114 0.467468 0.534805 0.112 Uiso 0.57(2) 1 calc GR . P A 1
C53B C -0.0369(15) 0.3892(12) 0.5582(9) 0.059(4) Uani 0.43(2) 1 d D U P A 2
H53C H -0.064358 0.369673 0.589149 0.070 Uiso 0.43(2) 1 calc R . P A 2
H53D H -0.002618 0.424343 0.571005 0.070 Uiso 0.43(2) 1 calc R . P A 2
C54B C -0.1231(14) 0.4096(10) 0.5250(9) 0.057(6) Uani 0.43(2) 1 d D U P A 2
H54D H -0.165091 0.434875 0.545798 0.085 Uiso 0.43(2) 1 calc R . P A 2
H54E H -0.098780 0.430991 0.494738 0.085 Uiso 0.43(2) 1 calc R . P A 2
H54F H -0.160952 0.375938 0.513010 0.085 Uiso 0.43(2) 1 calc R . P A 2
C55 C 0.0976(14) 0.3742(9) 0.4710(5) 0.056(3) Uani 0.59(2) 1 d D U P A 1
H55A H 0.133376 0.410174 0.480183 0.067 Uiso 0.59(2) 1 calc R . P A 1
H55B H 0.145472 0.347637 0.454778 0.067 Uiso 0.59(2) 1 calc R . P A 1
C56 C 0.0215(14) 0.3893(9) 0.4303(5) 0.065(5) Uani 0.59(2) 1 d D U P A 1
H56A H -0.004675 0.353655 0.414702 0.097 Uiso 0.59(2) 1 calc GR . P A 1
H56B H 0.051465 0.413069 0.403043 0.097 Uiso 0.59(2) 1 calc GR . P A 1
H56C H -0.031886 0.410997 0.446528 0.097 Uiso 0.59(2) 1 calc GR . P A 1
C55B C 0.087(2) 0.3725(9) 0.4683(6) 0.055(4) Uani 0.41(2) 1 d D U P A 2
H55C H 0.145929 0.352502 0.455308 0.066 Uiso 0.41(2) 1 calc R . P A 2
H55D H 0.032422 0.363294 0.443812 0.066 Uiso 0.41(2) 1 calc R . P A 2
C56B C 0.1056(14) 0.4372(8) 0.4650(7) 0.048(5) Uani 0.41(2) 1 d D U P A 2
H56D H 0.120697 0.447648 0.428880 0.072 Uiso 0.41(2) 1 calc R . P A 2
H56E H 0.047059 0.458227 0.476177 0.072 Uiso 0.41(2) 1 calc R . P A 2
H56F H 0.161152 0.447379 0.487733 0.072 Uiso 0.41(2) 1 calc R . P A 2
Co6 Co 0.28905(9) 0.38154(5) 0.66559(4) 0.0332(2) Uani 1 1 d D U . . .
P6 P 0.2861(7) 0.4666(3) 0.7013(3) 0.0463(16) Uani 0.667(12) 1 d D U P B 1
C61 C 0.2638(13) 0.4682(7) 0.7734(5) 0.067(3) Uani 0.667(12) 1 d D U P B 1
H61A H 0.314285 0.443858 0.790682 0.081 Uiso 0.667(12) 1 calc R . P B 1
H61B H 0.273647 0.508434 0.785732 0.081 Uiso 0.667(12) 1 calc R . P B 1
C62 C 0.1681(14) 0.4488(8) 0.7905(7) 0.076(4) Uani 0.667(12) 1 d D U P B 1
H62A H 0.164755 0.451492 0.828625 0.114 Uiso 0.667(12) 1 calc R . P B 1
H62B H 0.117122 0.473285 0.774763 0.114 Uiso 0.667(12) 1 calc R . P B 1
H62C H 0.157895 0.408493 0.779730 0.114 Uiso 0.667(12) 1 calc R . P B 1
C63 C 0.1931(14) 0.5180(9) 0.6792(9) 0.079(5) Uani 0.667(12) 1 d D U P B 1
H63A H 0.128480 0.500096 0.686103 0.095 Uiso 0.667(12) 1 calc R . P B 1
H63B H 0.198376 0.552339 0.702109 0.095 Uiso 0.667(12) 1 calc R . P B 1
C64 C 0.190(2) 0.5391(14) 0.6260(10) 0.125(10) Uani 0.667(12) 1 d D U P B 1
H64A H 0.134848 0.566134 0.621813 0.187 Uiso 0.667(12) 1 calc R . P B 1
H64B H 0.251320 0.559025 0.618111 0.187 Uiso 0.667(12) 1 calc R . P B 1
H64C H 0.180899 0.506390 0.601984 0.187 Uiso 0.667(12) 1 calc R . P B 1
C65 C 0.4020(9) 0.5059(5) 0.7009(4) 0.049(3) Uani 0.667(12) 1 d D U P B 1
H65A H 0.394326 0.541938 0.721386 0.059 Uiso 0.667(12) 1 calc R . P B 1
H65B H 0.452548 0.481989 0.718576 0.059 Uiso 0.667(12) 1 calc R . P B 1
C66 C 0.4380(18) 0.5216(11) 0.6474(7) 0.073(5) Uani 0.667(12) 1 d D U P B 1
H66A H 0.500332 0.542495 0.650627 0.110 Uiso 0.667(12) 1 calc R . P B 1
H66B H 0.447783 0.486182 0.626997 0.110 Uiso 0.667(12) 1 calc R . P B 1
H66C H 0.389455 0.546239 0.629812 0.110 Uiso 0.667(12) 1 calc R . P B 1
P6B P 0.2872(14) 0.4724(5) 0.6889(6) 0.043(3) Uani 0.333(12) 1 d D U P B 2
C61B C 0.167(2) 0.5094(16) 0.6837(15) 0.076(6) Uani 0.333(12) 1 d D U P B 2
H61C H 0.120059 0.487032 0.704897 0.091 Uiso 0.333(12) 1 calc R . P B 2
H61D H 0.174411 0.547796 0.700541 0.091 Uiso 0.333(12) 1 calc R . P B 2
C62B C 0.122(4) 0.519(3) 0.6325(18) 0.117(11) Uani 0.333(12) 1 d D U P B 2
H62D H 0.059227 0.538692 0.636675 0.176 Uiso 0.333(12) 1 calc R . P B 2
H62E H 0.165640 0.542335 0.611101 0.176 Uiso 0.333(12) 1 calc R . P B 2
H62F H 0.110966 0.481212 0.615483 0.176 Uiso 0.333(12) 1 calc R . P B 2
C63B C 0.367(2) 0.5234(11) 0.6541(11) 0.075(6) Uani 0.333(12) 1 d D U P B 2
H63C H 0.353474 0.519460 0.616221 0.090 Uiso 0.333(12) 1 calc R . P B 2
H63D H 0.348359 0.563163 0.664270 0.090 Uiso 0.333(12) 1 calc R . P B 2
C64B C 0.473(2) 0.518(2) 0.6622(18) 0.078(7) Uani 0.333(12) 1 d D U P B 2
H64D H 0.507564 0.546991 0.641624 0.117 Uiso 0.333(12) 1 calc R . P B 2
H64E H 0.489324 0.522787 0.699245 0.117 Uiso 0.333(12) 1 calc R . P B 2
H64F H 0.494461 0.478903 0.650997 0.117 Uiso 0.333(12) 1 calc R . P B 2
C65B C 0.319(2) 0.4847(12) 0.7574(7) 0.066(5) Uani 0.333(12) 1 d D U P B 2
H65C H 0.376810 0.460480 0.766015 0.079 Uiso 0.333(12) 1 calc R . P B 2
H65D H 0.339239 0.525633 0.761240 0.079 Uiso 0.333(12) 1 calc R . P B 2
C66B C 0.242(3) 0.4727(15) 0.7974(10) 0.068(4) Uani 0.333(12) 1 d D U P B 2
H66D H 0.268707 0.481064 0.832275 0.102 Uiso 0.333(12) 1 calc R . P B 2
H66E H 0.184910 0.497364 0.790623 0.102 Uiso 0.333(12) 1 calc R . P B 2
H66F H 0.222649 0.431920 0.795419 0.102 Uiso 0.333(12) 1 calc R . P B 2
P71 P 0.7755(8) 0.2143(6) 0.8900(5) 0.058(3) Uani 0.529(12) 1 d D U P C 1
F72 F 0.7681(11) 0.2612(7) 0.9349(6) 0.075(4) Uani 0.529(12) 1 d D U P C 1
F73 F 0.7943(15) 0.1662(8) 0.9346(7) 0.065(4) Uani 0.529(12) 1 d D U P C 1
F74 F 0.6614(8) 0.2023(9) 0.8934(6) 0.094(5) Uani 0.529(12) 1 d D U P C 1
F75 F 0.7854(12) 0.1638(8) 0.8475(6) 0.088(4) Uani 0.529(12) 1 d D U P C 1
F76 F 0.7585(17) 0.2600(9) 0.8456(7) 0.093(5) Uani 0.529(12) 1 d D U P C 1
F77 F 0.8909(10) 0.2250(11) 0.8882(9) 0.072(3) Uani 0.529(12) 1 d D U P C 1
P71B P 0.7703(9) 0.2324(7) 0.8942(5) 0.062(3) Uani 0.471(12) 1 d D U P C 2
F72B F 0.8021(12) 0.2791(9) 0.9346(7) 0.076(4) Uani 0.471(12) 1 d D U P C 2
F73B F 0.7812(18) 0.1833(9) 0.9385(8) 0.069(4) Uani 0.471(12) 1 d D U P C 2
F74B F 0.6590(8) 0.2408(10) 0.9076(7) 0.091(5) Uani 0.471(12) 1 d D U P C 2
F75B F 0.7407(15) 0.1816(10) 0.8543(7) 0.102(5) Uani 0.471(12) 1 d D U P C 2
F76B F 0.762(2) 0.2775(11) 0.8483(8) 0.102(5) Uani 0.471(12) 1 d D U P C 2
F77B F 0.8833(11) 0.2217(13) 0.8801(11) 0.078(4) Uani 0.471(12) 1 d D U P C 2
C1_1 C 0.8788(16) 0.3729(11) 0.8931(9) 0.077(5) Uani 0.529(12) 1 d D U P C 1
H1A_1 H 0.896432 0.383563 0.929416 0.093 Uiso 0.529(12) 1 calc R . P C 1
H1B_1 H 0.863508 0.331020 0.892108 0.093 Uiso 0.529(12) 1 calc R . P C 1
Cl2_1 Cl 0.7735(9) 0.4143(6) 0.8714(5) 0.091(3) Uani 0.529(12) 1 d D U P C 1
Cl3_1 Cl 0.9783(9) 0.3883(4) 0.8510(3) 0.095(2) Uani 0.529(12) 1 d D U P C 1
C1_2 C 0.9215(18) 0.3802(12) 0.8783(11) 0.080(4) Uani 0.471(12) 1 d D U P C 2
H1A_2 H 0.912397 0.337864 0.874198 0.096 Uiso 0.471(12) 1 calc R . P C 2
H1B_2 H 0.936409 0.388386 0.915435 0.096 Uiso 0.471(12) 1 calc R . P C 2
Cl2_2 Cl 1.0215(8) 0.4046(4) 0.8379(5) 0.089(2) Uani 0.471(12) 1 d D U P C 2
Cl3_2 Cl 0.8125(9) 0.4172(7) 0.8588(6) 0.086(3) Uani 0.471(12) 1 d D U P C 2
C1_3 C 0.831(6) 0.509(2) 0.708(6) 0.20(2) Uiso 0.39(2) 1 d D U P D 1
H1A_3 H 0.881248 0.522763 0.732741 0.242 Uiso 0.39(2) 1 calc R . P D 1
H1B_3 H 0.843478 0.525491 0.673014 0.242 Uiso 0.39(2) 1 calc R . P D 1
Cl2_3 Cl 0.829(4) 0.4303(19) 0.705(2) 0.33(3) Uiso 0.39(2) 1 d D U P D 1
Cl3_3 Cl 0.711(4) 0.528(2) 0.729(2) 0.34(2) Uiso 0.39(2) 1 d D U P D 1
C1_4 C 0.811(8) 0.515(3) 0.691(8) 0.20(2) Uiso 0.215(19) 1 d D U P E 2
H1A_4 H 0.832714 0.535470 0.659451 0.235 Uiso 0.215(19) 1 calc R . P E 2
H1B_4 H 0.786108 0.543158 0.716487 0.235 Uiso 0.215(19) 1 calc R . P E 2
Cl2_4 Cl 0.910(4) 0.473(4) 0.719(3) 0.27(4) Uiso 0.215(19) 1 d D U P E 2
Cl3_4 Cl 0.717(3) 0.463(2) 0.6745(18) 0.175(18) Uiso 0.215(19) 1 d D U P E 2
C1_5 C 0.879(8) 0.468(9) 0.686(5) 0.19(2) Uiso 0.180(17) 1 d D U P F 3
H1A_5 H 0.936755 0.441695 0.687375 0.232 Uiso 0.180(17) 1 calc R . P F 3
H1B_5 H 0.889274 0.497089 0.658638 0.232 Uiso 0.180(17) 1 calc R . P F 3
Cl2_5 Cl 0.864(5) 0.503(3) 0.749(2) 0.21(2) Uiso 0.180(17) 1 d D U P F 3
Cl3_5 Cl 0.770(2) 0.4280(14) 0.6745(11) 0.115(10) Uiso 0.180(17) 1 d D U P F 3
C1_6 C 0.790(12) 0.539(6) 0.696(3) 0.19(2) Uiso 0.219(17) 1 d D U P G 4
H1A_6 H 0.775071 0.580775 0.689839 0.231 Uiso 0.219(17) 1 calc R . P G 4
H1B_6 H 0.862239 0.534983 0.699658 0.231 Uiso 0.219(17) 1 calc R . P G 4
Cl2_6 Cl 0.745(4) 0.496(2) 0.6421(19) 0.20(2) Uiso 0.219(17) 1 d D U P G 4
Cl3_6 Cl 0.730(9) 0.514(4) 0.753(2) 0.33(2) Uiso 0.219(17) 1 d D U P G 4

loop_
_atom_site_aniso_label
_atom_site_aniso_U_11
_atom_site_aniso_U_22
_atom_site_aniso_U_33
_atom_site_aniso_U_23
_atom_site_aniso_U_13
_atom_site_aniso_U_12
Se1 0.0240(3) 0.0383(3) 0.0258(3) -0.0036(2) -0.0050(2) 0.0016(3)
Se2 0.0285(3) 0.0355(3) 0.0241(3) 0.0010(2) -0.0040(2) 0.0000(3)
Se3 0.0264(3) 0.0381(4) 0.0275(3) -0.0005(2) -0.0028(2) 0.0016(3)
Se4 0.0309(3) 0.0408(4) 0.0234(3) -0.0035(2) -0.0039(2) -0.0027(3)
Se5 0.0364(4) 0.0356(3) 0.0241(3) -0.0012(2) -0.0038(2) 0.0058(3)
Se6 0.0312(3) 0.0403(4) 0.0320(3) 0.0008(3) -0.0033(2) -0.0053(3)
Se7 0.0321(4) 0.0385(4) 0.0322(3) -0.0050(3) -0.0025(2) 0.0028(3)
Se8 0.0385(4) 0.0332(3) 0.0295(3) 0.0007(2) -0.0029(3) 0.0026(3)
Co1 0.0229(5) 0.0356(5) 0.0234(4) -0.0013(4) -0.0041(3) 0.0014(4)
P1 0.0240(7) 0.0343(8) 0.0263(6) -0.0022(6) -0.0051(5) 0.0010(6)
C101 0.020(3) 0.037(3) 0.040(3) 0.001(3) -0.004(2) 0.001(2)
C102 0.041(4) 0.050(4) 0.041(3) 0.000(3) -0.014(3) 0.015(3)
C103 0.061(5) 0.062(5) 0.039(4) 0.004(3) -0.016(3) 0.023(4)
C104 0.048(5) 0.045(4) 0.059(5) 0.010(4) 0.002(4) 0.013(4)
C105 0.038(4) 0.033(3) 0.049(4) -0.004(3) -0.003(3) 0.008(3)
C106 0.038(4) 0.040(4) 0.036(3) -0.007(3) 0.003(3) 0.004(3)
C107 0.043(4) 0.034(3) 0.020(2) -0.007(2) 0.001(2) 0.009(3)
C108 0.032(3) 0.047(4) 0.030(3) -0.003(3) 0.000(2) 0.006(3)
C109 0.037(4) 0.045(4) 0.045(4) 0.000(3) 0.000(3) 0.002(3)
C110 0.050(4) 0.043(4) 0.033(3) 0.005(3) 0.000(3) 0.008(3)
C111 0.057(5) 0.056(5) 0.026(3) 0.001(3) -0.015(3) 0.012(4)
C112 0.037(4) 0.048(4) 0.035(3) 0.000(3) -0.009(3) 0.005(3)
C113 0.029(3) 0.036(4) 0.046(3) 0.001(3) -0.008(3) 0.000(3)
C114 0.032(3) 0.040(4) 0.039(3) -0.001(3) -0.010(3) 0.001(3)
C115 0.039(4) 0.037(4) 0.041(3) 0.003(3) -0.004(3) -0.002(3)
N116 0.030(3) 0.045(3) 0.044(3) -0.002(3) -0.003(2) -0.002(3)
C117 0.027(3) 0.046(4) 0.046(4) -0.005(3) -0.007(3) -0.006(3)
O118 0.034(3) 0.057(4) 0.043(3) -0.005(2) -0.006(2) 0.004(2)
C119 0.032(4) 0.058(5) 0.050(4) -0.008(4) -0.009(3) 0.001(3)
C120 0.031(4) 0.077(6) 0.047(4) -0.010(4) -0.008(3) -0.002(4)
C121 0.030(4) 0.094(8) 0.070(6) -0.006(5) -0.015(4) 0.012(5)
C122 0.036(4) 0.088(7) 0.064(5) -0.014(5) -0.013(4) 0.019(5)
C123 0.024(3) 0.076(6) 0.055(4) -0.016(4) -0.007(3) 0.007(4)
C124 0.033(4) 0.067(6) 0.055(4) -0.017(4) -0.006(3) -0.014(4)
C125 0.033(4) 0.056(5) 0.055(4) -0.018(4) -0.013(3) -0.001(3)
C126 0.037(4) 0.050(4) 0.052(4) -0.011(3) -0.007(3) -0.004(3)
O127 0.039(3) 0.075(4) 0.038(3) -0.007(3) -0.007(2) 0.004(3)
Co2 0.0264(5) 0.0388(6) 0.0238(4) -0.0038(4) -0.0034(4) -0.0010(4)
P2 0.0322(8) 0.0488(10) 0.0269(7) -0.0033(6) -0.0009(6) -0.0017(7)
C21 0.036(4) 0.046(4) 0.046(4) -0.009(3) -0.005(3) -0.009(3)
C22 0.040(4) 0.059(5) 0.049(4) -0.008(4) 0.006(3) -0.010(4)
C23 0.037(4) 0.071(6) 0.041(4) -0.003(4) 0.007(3) 0.007(4)
C24 0.033(4) 0.081(7) 0.048(4) 0.004(4) -0.005(3) 0.002(4)
C25 0.046(4) 0.057(5) 0.028(3) -0.007(3) -0.001(3) -0.003(4)
C26 0.059(5) 0.049(4) 0.038(3) 0.004(3) -0.003(3) -0.001(4)
Co3 0.0261(5) 0.0386(6) 0.0247(4) -0.0005(4) -0.0059(4) -0.0009(4)
P3 0.0289(8) 0.0487(10) 0.0293(7) 0.0000(7) -0.0087(6) -0.0009(7)
C31 0.043(4) 0.060(5) 0.026(3) 0.004(3) -0.003(3) 0.001(3)
C32 0.044(4) 0.054(5) 0.050(4) 0.012(4) -0.013(3) 0.007(4)
C33 0.039(4) 0.063(5) 0.037(3) -0.004(3) -0.006(3) 0.009(4)
C34 0.042(4) 0.080(6) 0.041(4) -0.004(4) -0.009(3) 0.018(4)
C35 0.040(4) 0.063(5) 0.040(3) -0.002(3) -0.010(3) -0.002(4)
C36 0.048(5) 0.064(5) 0.040(4) -0.005(3) -0.010(3) -0.018(4)
Co4 0.0339(6) 0.0367(6) 0.0271(4) 0.0009(4) -0.0015(4) 0.0016(5)
P4 0.0443(10) 0.0441(10) 0.0358(8) 0.0062(7) 0.0086(7) 0.0049(8)
C41 0.048(5) 0.063(6) 0.056(5) 0.017(4) 0.021(4) 0.010(4)
C42 0.035(4) 0.078(7) 0.078(6) 0.016(5) 0.010(4) -0.003(4)
C43 0.058(5) 0.057(5) 0.052(4) 0.008(4) 0.011(4) 0.003(4)
C44 0.095(9) 0.051(5) 0.075(6) 0.016(5) 0.032(6) -0.003(6)
C45 0.069(6) 0.058(5) 0.032(3) 0.005(3) 0.013(3) 0.013(4)
C46 0.071(6) 0.068(6) 0.036(4) 0.007(4) 0.006(4) 0.007(5)
Co5 0.0321(6) 0.0360(6) 0.0287(5) -0.0038(4) -0.0065(4) 0.0015(4)
P5 0.0398(9) 0.0441(10) 0.0354(8) 0.0003(7) -0.0137(7) 0.0047(8)
C51 0.045(4) 0.054(5) 0.047(4) 0.007(3) -0.022(3) -0.002(4)
C52 0.069(6) 0.047(4) 0.043(4) -0.006(3) -0.030(4) -0.005(4)
C53 0.061(7) 0.068(7) 0.047(6) 0.004(6) -0.006(5) 0.023(6)
C54 0.096(15) 0.058(8) 0.069(10) -0.001(8) -0.016(10) 0.031(8)
C53B 0.059(7) 0.071(8) 0.047(7) 0.002(7) -0.004(6) 0.020(7)
C54B 0.039(9) 0.063(14) 0.069(12) 0.012(10) -0.001(8) 0.008(8)
C55 0.074(8) 0.053(6) 0.040(5) 0.013(5) -0.007(5) -0.001(6)
C56 0.084(12) 0.070(11) 0.040(7) 0.012(7) -0.011(7) 0.013(9)
C55B 0.075(9) 0.056(7) 0.034(6) 0.008(6) -0.007(6) 0.004(7)
C56B 0.045(10) 0.056(8) 0.043(9) 0.000(7) -0.034(8) 0.015(7)
Co6 0.0335(6) 0.0375(6) 0.0286(5) -0.0018(4) -0.0034(4) -0.0025(5)
P6 0.055(2) 0.039(2) 0.045(4) -0.0041(19) 0.002(2) -0.0081(17)
C61 0.092(9) 0.060(7) 0.051(6) -0.026(6) 0.015(6) -0.007(7)
C62 0.094(9) 0.070(9) 0.063(7) -0.015(7) 0.015(7) -0.005(7)
C63 0.075(9) 0.046(8) 0.115(10) 0.008(7) -0.007(9) 0.009(8)
C64 0.13(2) 0.11(2) 0.128(13) 0.040(12) -0.001(14) 0.07(2)
C65 0.062(7) 0.039(6) 0.046(5) 0.002(5) -0.008(5) -0.013(5)
C66 0.095(13) 0.055(7) 0.070(8) -0.007(7) 0.020(9) -0.016(11)
P6B 0.054(4) 0.038(4) 0.038(6) -0.012(4) -0.004(4) -0.008(3)
C61B 0.071(10) 0.045(11) 0.110(11) -0.003(10) 0.000(10) 0.012(10)
C62B 0.12(2) 0.11(2) 0.121(13) 0.035(14) -0.005(15) 0.07(2)
C63B 0.096(13) 0.058(10) 0.071(10) -0.003(9) 0.025(11) -0.019(12)
C64B 0.094(13) 0.058(10) 0.081(13) -0.016(11) 0.026(12) -0.015(13)
C65B 0.089(11) 0.064(10) 0.045(7) -0.028(8) 0.008(7) -0.010(10)
C66B 0.091(10) 0.060(9) 0.053(8) -0.020(8) 0.014(8) -0.004(8)
P71 0.035(3) 0.103(7) 0.036(3) 0.010(3) -0.005(2) -0.008(3)
F72 0.054(9) 0.103(10) 0.068(5) -0.007(6) 0.000(6) 0.004(6)
F73 0.043(7) 0.098(10) 0.055(5) 0.011(6) -0.010(5) 0.003(6)
F74 0.040(4) 0.161(15) 0.080(8) 0.040(9) -0.015(5) -0.014(7)
F75 0.077(10) 0.132(10) 0.055(5) -0.010(6) -0.002(6) -0.029(8)
F76 0.083(6) 0.133(12) 0.062(5) 0.039(7) -0.033(5) -0.033(8)
F77 0.045(4) 0.128(8) 0.043(7) -0.005(5) -0.004(4) -0.015(5)
P71B 0.039(3) 0.118(8) 0.028(3) -0.003(4) -0.013(2) 0.005(4)
F72B 0.052(9) 0.102(10) 0.073(6) -0.022(7) -0.035(6) 0.013(7)
F73B 0.043(7) 0.107(11) 0.058(5) 0.008(7) -0.001(5) 0.014(7)
F74B 0.028(4) 0.154(15) 0.091(9) 0.035(9) -0.015(5) 0.007(7)
F75B 0.097(12) 0.138(11) 0.070(7) -0.016(7) -0.032(8) -0.023(9)
F76B 0.089(7) 0.143(12) 0.073(6) 0.042(8) -0.033(6) -0.021(9)
F77B 0.050(5) 0.129(9) 0.055(9) -0.006(6) 0.001(5) -0.001(6)
C1_1 0.081(12) 0.079(10) 0.072(10) 0.008(9) 0.027(9) 0.001(10)
Cl2_1 0.089(7) 0.086(4) 0.099(7) -0.004(4) -0.045(6) -0.008(6)
Cl3_1 0.111(6) 0.075(4) 0.099(4) -0.022(3) 0.044(4) 0.004(4)
C1_2 0.090(11) 0.074(8) 0.077(9) -0.002(8) 0.035(8) 0.002(9)
Cl2_2 0.088(6) 0.068(4) 0.113(6) -0.023(4) 0.026(4) 0.006(4)
Cl3_2 0.074(6) 0.074(4) 0.110(8) 0.004(4) -0.041(6) 0.002(5)

loop_
_atom_type_symbol
_atom_type_description
_atom_type_scat_dispersion_real
_atom_type_scat_dispersion_imag
_atom_type_scat_source
C C 0.0181 0.0091 'International Tables Vol C Tables 4.2.6.8 and 6.1.1.4'
H H 0.0000 0.0000 'International Tables Vol C Tables 4.2.6.8 and 6.1.1.4'
N N 0.0311 0.0180 'International Tables Vol C Tables 4.2.6.8 and 6.1.1.4'
O O 0.0492 0.0322 'International Tables Vol C Tables 4.2.6.8 and 6.1.1.4'
F F 0.0727 0.0534 'International Tables Vol C Tables 4.2.6.8 and 6.1.1.4'
P P 0.2955 0.4335 'International Tables Vol C Tables 4.2.6.8 and 6.1.1.4'
Co Co -2.3653 3.6143 'International Tables Vol C Tables 4.2.6.8 and 6.1.1.4'
Se Se -0.7943 1.1372 'International Tables Vol C Tables 4.2.6.8 and 6.1.1.4'
Cl Cl 0.3639 0.7018 'International Tables Vol C Tables 4.2.6.8 and 6.1.1.4'

loop_
_exptl_crystal_face_index_h
_exptl_crystal_face_index_k
_exptl_crystal_face_index_l
_exptl_crystal_face_perp_dist
-7 1 11 0.0463
3 2 -16 0.0384
9 -2 3 0.1276
1 15 0 0.0145
1 -15 -4 0.0105
5 -4 13 0.1092

loop_
_geom_angle_atom_site_label_1
_geom_angle_atom_site_label_2
_geom_angle_atom_site_label_3
_geom_angle
Co1 Se1 Co2 77.65(4)
Co1 Se1 Co5 76.71(4)
Co2 Se1 Co5 75.94(4)
Co2 Se2 Co1 77.28(4)
Co2 Se2 Co3 77.45(4)
Co3 Se2 Co1 76.98(4)
Co1 Se3 Co4 77.59(4)
Co3 Se3 Co1 78.19(4)
Co3 Se3 Co4 77.43(4)
Co2 Se4 Co6 75.71(4)
Co3 Se4 Co2 77.45(4)
Co3 Se4 Co6 78.27(4)
Co4 Se5 Co1 77.34(4)
Co5 Se5 Co1 77.11(4)
Co5 Se5 Co4 77.35(4)
Co3 Se6 Co6 78.48(5)
Co4 Se6 Co3 77.24(4)
Co4 Se6 Co6 76.27(4)
Co2 Se7 Co5 75.99(4)
Co2 Se7 Co6 76.33(5)
Co6 Se7 Co5 75.70(4)
Co4 Se8 Co5 76.45(5)
Co6 Se8 Co4 76.12(4)
Co6 Se8 Co5 75.52(4)
Se1 Co1 Se2 86.61(4)
Se1 Co1 Se5 88.67(4)
Se1 Co1 Co2 51.21(3)
Se1 Co1 Co3 111.05(5)
Se1 Co1 Co4 111.25(5)
Se1 Co1 Co5 51.82(4)
Se2 Co1 Co2 51.14(3)
Se2 Co1 Co3 51.36(3)
Se2 Co1 Co4 110.54(4)
Se2 Co1 Co5 110.03(5)
Se3 Co1 Se1 158.28(6)
Se3 Co1 Se2 88.30(4)
Se3 Co1 Se5 87.92(4)
Se3 Co1 Co2 110.42(4)
Se3 Co1 Co3 50.89(3)
Se3 Co1 Co4 51.48(4)
Se3 Co1 Co5 111.01(5)
Se5 Co1 Se2 157.27(6)
Se5 Co1 Co2 109.91(5)
Se5 Co1 Co3 110.64(5)
Se5 Co1 Co4 51.19(3)
Se5 Co1 Co5 51.23(3)
P1 Co1 Se1 105.07(6)
P1 Co1 Se2 105.67(6)
P1 Co1 Se3 96.63(6)
P1 Co1 Se5 97.02(6)
P1 Co1 Co2 141.88(7)
P1 Co1 Co3 134.28(6)
P1 Co1 Co4 129.29(6)
P1 Co1 Co5 134.82(6)
Co3 Co1 Co2 60.06(4)
Co4 Co1 Co2 88.84(4)
Co4 Co1 Co3 59.80(4)
Co5 Co1 Co2 59.19(4)
Co5 Co1 Co3 90.26(4)
Co5 Co1 Co4 59.92(4)
C101 P1 Co1 120.5(2)
C101 P1 C107 102.5(3)
C107 P1 Co1 113.6(2)
C113 P1 Co1 114.9(3)
C113 P1 C101 101.6(3)
C113 P1 C107 101.3(3)
C102 C101 P1 122.3(6)
C102 C101 C106 118.2(7)
C106 C101 P1 119.4(5)
C101 C102 H102 119.7
C101 C102 C103 120.5(8)
C103 C102 H102 119.7
C102 C103 H103 119.6
C104 C103 C102 120.8(7)
C104 C103 H103 119.6
C103 C104 H104 120.2
C105 C104 C103 119.5(8)
C105 C104 H104 120.2
C104 C105 H105 119.9
C106 C105 C104 120.1(7)
C106 C105 H105 119.9
C101 C106 H106 119.6
C105 C106 C101 120.8(7)
C105 C106 H106 119.6
C108 C107 P1 119.0(5)
C112 C107 P1 121.8(6)
C112 C107 C108 119.1(6)
C107 C108 H108 119.0
C109 C108 C107 122.0(7)
C109 C108 H108 119.0
C108 C109 H109 120.4
C108 C109 C110 119.3(8)
C110 C109 H109 120.4
C109 C110 H110 120.3
C111 C110 C109 119.3(7)
C111 C110 H110 120.3
C110 C111 H111 119.6
C110 C111 C112 120.9(7)
C112 C111 H111 119.6
C107 C112 C111 119.4(8)
C107 C112 H112 120.3
C111 C112 H112 120.3
P1 C113 H11A 108.6
P1 C113 H11B 108.6
H11A C113 H11B 107.6
C114 C113 P1 114.7(5)
C114 C113 H11A 108.6
C114 C113 H11B 108.6
C113 C114 H11C 109.6
C113 C114 H11D 109.6
C113 C114 C115 110.2(6)
H11C C114 H11D 108.1
C115 C114 H11C 109.6
C115 C114 H11D 109.6
C114 C115 H11E 109.1
C114 C115 H11F 109.1
H11E C115 H11F 107.8
N116 C115 C114 112.6(6)
N116 C115 H11E 109.1
N116 C115 H11F 109.1
C117 N116 C115 124.9(7)
C117 N116 C126 112.6(7)
C126 N116 C115 121.8(7)
N116 C117 C119 109.4(7)
O118 C117 N116 124.7(7)
O118 C117 C119 125.8(7)
C117 C119 H119 112.7
C117 C119 C120 111.5(7)
C117 C119 C125 103.9(6)
C120 C119 H119 112.7
C120 C119 C125 102.7(7)
C125 C119 H119 112.7
C119 C120 H120 116.1
C121 C120 C119 103.9(8)
C121 C120 H120 116.1
C124 C120 C119 101.8(7)
C124 C120 H120 116.1
C124 C120 C121 100.7(8)
C120 C121 H121 126.5
C122 C121 C120 106.9(8)
C122 C121 H121 126.5
C121 C122 H122 126.0
C121 C122 C123 107.9(9)
C123 C122 H122 126.0
C122 C123 H123 116.0
C122 C123 C124 100.4(7)
C122 C123 C125 105.6(9)
C124 C123 H123 116.0
C124 C123 C125 100.8(6)
C125 C123 H123 116.0
C120 C124 C123 94.3(8)
C120 C124 H12A 112.9
C120 C124 H12B 112.9
C123 C124 H12A 112.9
C123 C124 H12B 112.9
H12A C124 H12B 110.3
C119 C125 H125 112.9
C123 C125 C119 101.6(6)
C123 C125 H125 112.9
C126 C125 C119 104.7(7)
C126 C125 C123 111.2(8)
C126 C125 H125 112.9
N116 C126 C125 109.3(7)
O127 C126 N116 124.2(8)
O127 C126 C125 126.5(8)
Se1 Co2 Se2 86.89(4)
Se1 Co2 Se4 158.90(6)
Se1 Co2 Co1 51.14(3)
Se1 Co2 Co3 110.78(5)
Se1 Co2 Co5 52.17(3)
Se1 Co2 Co6 111.56(5)
Se2 Co2 Se4 87.76(4)
Se2 Co2 Co1 51.58(3)
Se2 Co2 Co3 51.34(4)
Se2 Co2 Co5 111.25(5)
Se2 Co2 Co6 112.29(5)
Se4 Co2 Co1 110.77(5)
Se4 Co2 Co3 51.32(3)
Se4 Co2 Co5 111.68(5)
Se4 Co2 Co6 52.44(3)
Se7 Co2 Se1 88.96(4)
Se7 Co2 Se2 160.16(6)
Se7 Co2 Se4 89.19(5)
Se7 Co2 Co1 111.95(5)
Se7 Co2 Co3 112.93(5)
Se7 Co2 Co5 52.27(4)
Se7 Co2 Co6 51.86(4)
Co1 Co2 Co3 59.86(3)
P2 Co2 Se1 98.13(6)
P2 Co2 Se2 98.28(7)
P2 Co2 Se4 102.84(6)
P2 Co2 Se7 101.52(7)
P2 Co2 Co1 132.01(7)
P2 Co2 Co3 134.56(7)
P2 Co2 Co5 134.63(7)
P2 Co2 Co6 137.71(7)
Co5 Co2 Co1 59.98(4)
Co5 Co2 Co3 90.61(4)
Co5 Co2 Co6 59.79(4)
Co6 Co2 Co1 90.27(4)
Co6 Co2 Co3 61.39(4)
C21 P2 Co2 114.4(3)
C23 P2 Co2 115.2(3)
C23 P2 C21 103.8(4)
C25 P2 Co2 116.3(3)
C25 P2 C21 103.3(4)
C25 P2 C23 102.2(4)
P2 C21 H21A 108.1
P2 C21 H21B 108.1
H21A C21 H21B 107.3
C22 C21 P2 116.7(6)
C22 C21 H21A 108.1
C22 C21 H21B 108.1
C21 C22 H22A 109.5
C21 C22 H22B 109.5
C21 C22 H22C 109.5
H22A C22 H22B 109.5
H22A C22 H22C 109.5
H22B C22 H22C 109.5
P2 C23 H23A 108.3
P2 C23 H23B 108.3
H23A C23 H23B 107.4
C24 C23 P2 115.8(6)
C24 C23 H23A 108.3
C24 C23 H23B 108.3
C23 C24 H24A 109.5
C23 C24 H24B 109.5
C23 C24 H24C 109.5
H24A C24 H24B 109.5
H24A C24 H24C 109.5
H24B C24 H24C 109.5
P2 C25 H25A 108.6
P2 C25 H25B 108.6
H25A C25 H25B 107.6
C26 C25 P2 114.6(5)
C26 C25 H25A 108.6
C26 C25 H25B 108.6
C25 C26 H26A 109.5
C25 C26 H26B 109.5
C25 C26 H26C 109.5
H26A C26 H26B 109.5
H26A C26 H26C 109.5
H26B C26 H26C 109.5
Se2 Co3 Co1 51.66(3)
Se2 Co3 Co2 51.21(4)
Se2 Co3 Co4 111.02(4)
Se2 Co3 Co6 109.33(5)
Se3 Co3 Se2 88.57(4)
Se3 Co3 Se4 157.28(5)
Se3 Co3 Se6 88.49(4)
Se3 Co3 Co1 50.92(3)
Se3 Co3 Co2 110.48(4)
Se3 Co3 Co4 51.57(3)
Se3 Co3 Co6 109.81(4)
Se4 Co3 Se2 87.59(4)
Se4 Co3 Co1 110.90(5)
Se4 Co3 Co2 51.23(3)
Se4 Co3 Co4 109.62(5)
Se4 Co3 Co6 51.10(3)
Se6 Co3 Se2 157.00(5)
Se6 Co3 Se4 86.38(5)
Se6 Co3 Co1 110.61(4)
Se6 Co3 Co2 109.14(5)
Se6 Co3 Co4 51.09(3)
Se6 Co3 Co6 50.88(4)
Co1 Co3 Co2 60.09(3)
Co1 Co3 Co6 88.77(4)
Co2 Co3 Co6 58.54(4)
P3 Co3 Se2 103.99(7)
P3 Co3 Se3 99.27(7)
P3 Co3 Se4 103.39(6)
P3 Co3 Se6 99.00(7)
P3 Co3 Co1 135.36(7)
P3 Co3 Co2 138.94(7)
P3 Co3 Co4 132.08(7)
P3 Co3 Co6 135.67(7)
Co4 Co3 Co1 59.98(4)
Co4 Co3 Co2 88.96(4)
Co4 Co3 Co6 58.78(4)
C31 P3 Co3 116.9(3)
C31 P3 C33 104.3(4)
C31 P3 C35 102.3(4)
C33 P3 Co3 113.8(2)
C35 P3 Co3 115.4(3)
C35 P3 C33 102.3(4)
P3 C31 H31A 108.3
P3 C31 H31B 108.3
H31A C31 H31B 107.4
C32 C31 P3 115.9(5)
C32 C31 H31A 108.3
C32 C31 H31B 108.3
C31 C32 H32A 109.5
C31 C32 H32B 109.5
C31 C32 H32C 109.5
H32A C32 H32B 109.5
H32A C32 H32C 109.5
H32B C32 H32C 109.5
P3 C33 H33A 108.3
P3 C33 H33B 108.3
H33A C33 H33B 107.4
C34 C33 P3 116.1(6)
C34 C33 H33A 108.3
C34 C33 H33B 108.3
C33 C34 H34A 109.5
C33 C34 H34B 109.5
C33 C34 H34C 109.5
H34A C34 H34B 109.5
H34A C34 H34C 109.5
H34B C34 H34C 109.5
P3 C35 H35A 108.7
P3 C35 H35B 108.7
H35A C35 H35B 107.6
C36 C35 P3 114.2(6)
C36 C35 H35A 108.7
C36 C35 H35B 108.7
C35 C36 H36A 109.5
C35 C36 H36B 109.5
C35 C36 H36C 109.5
H36A C36 H36B 109.5
H36A C36 H36C 109.5
H36B C36 H36C 109.5
Se3 Co4 Se8 159.30(6)
Se3 Co4 Co1 50.93(4)
Se3 Co4 Co3 50.99(3)
Se3 Co4 Co5 110.40(5)
Se3 Co4 Co6 112.02(5)
Se5 Co4 Se3 87.71(5)
Se5 Co4 Se8 87.18(4)
Se5 Co4 Co1 51.46(3)
Se5 Co4 Co3 111.33(5)
Se5 Co4 Co5 51.25(4)
Se5 Co4 Co6 110.47(5)
Se6 Co4 Se3 88.50(4)
Se6 Co4 Se5 158.73(6)
Se6 Co4 Se8 89.03(5)
Se6 Co4 Co1 111.43(5)
Se6 Co4 Co3 51.67(3)
Se6 Co4 Co5 111.26(5)
Se6 Co4 Co6 52.29(4)
Se8 Co4 Co1 111.60(5)
Se8 Co4 Co3 113.08(5)
Se8 Co4 Co5 51.97(4)
Se8 Co4 Co6 51.84(4)
Co3 Co4 Co1 60.22(4)
P4 Co4 Se3 98.02(7)
P4 Co4 Se5 102.27(7)
P4 Co4 Se6 98.99(7)
P4 Co4 Se8 102.67(7)
P4 Co4 Co1 133.71(8)
P4 Co4 Co3 131.19(7)
P4 Co4 Co5 138.31(7)
P4 Co4 Co6 135.68(8)
Co5 Co4 Co1 59.86(4)
Co5 Co4 Co3 90.47(4)
Co6 Co4 Co1 90.51(4)
Co6 Co4 Co3 61.59(4)
Co6 Co4 Co5 59.48(4)
C41 P4 Co4 116.4(3)
C41 P4 C43 102.5(5)
C43 P4 Co4 114.7(3)
C45 P4 Co4 115.8(3)
C45 P4 C41 101.3(4)
C45 P4 C43 104.3(4)
P4 C41 H41A 108.5
P4 C41 H41B 108.5
H41A C41 H41B 107.5
C42 C41 P4 115.2(7)
C42 C41 H41A 108.5
C42 C41 H41B 108.5
C41 C42 H42A 109.5
C41 C42 H42B 109.5
C41 C42 H42C 109.5
H42A C42 H42B 109.5
H42A C42 H42C 109.5
H42B C42 H42C 109.5
P4 C43 H43A 108.1
P4 C43 H43B 108.1
H43A C43 H43B 107.3
C44 C43 P4 116.8(7)
C44 C43 H43A 108.1
C44 C43 H43B 108.1
C43 C44 H44A 109.5
C43 C44 H44B 109.5
C43 C44 H44C 109.5
H44A C44 H44B 109.5
H44A C44 H44C 109.5
H44B C44 H44C 109.5
P4 C45 H45A 109.0
P4 C45 H45B 109.0
H45A C45 H45B 107.8
C46 C45 P4 113.1(6)
C46 C45 H45A 109.0
C46 C45 H45B 109.0
C45 C46 H46A 109.5
C45 C46 H46B 109.5
C45 C46 H46C 109.5
H46A C46 H46B 109.5
H46A C46 H46C 109.5
H46B C46 H46C 109.5
Se1 Co5 Se7 88.33(5)
Se1 Co5 Se8 159.31(5)
Se1 Co5 Co1 51.47(4)
Se1 Co5 Co2 51.89(3)
Se1 Co5 Co4 111.20(5)
Se1 Co5 Co6 111.61(5)
Se5 Co5 Se1 88.73(5)
Se5 Co5 Se7 159.44(6)
Se5 Co5 Se8 87.00(5)
Se5 Co5 Co1 51.66(3)
Se5 Co5 Co2 111.95(5)
Se5 Co5 Co4 51.40(4)
Se5 Co5 Co6 111.01(5)
Se7 Co5 Se8 88.61(5)
Se7 Co5 Co1 112.25(5)
Se7 Co5 Co2 51.73(4)
Se7 Co5 Co4 111.38(5)
Se7 Co5 Co6 51.90(4)
Se8 Co5 Co1 111.57(5)
Se8 Co5 Co2 111.66(5)
Se8 Co5 Co4 51.58(4)
Se8 Co5 Co6 51.94(4)
Co1 Co5 Co4 60.22(4)
Co2 Co5 Co1 60.83(4)
Co2 Co5 Co4 89.94(4)
P5 Co5 Se1 97.54(7)
P5 Co5 Se5 96.92(7)
P5 Co5 Se7 103.65(7)
P5 Co5 Se8 103.07(7)
P5 Co5 Co1 129.73(7)
P5 Co5 Co2 135.19(8)
P5 Co5 Co4 134.55(7)
P5 Co5 Co6 139.31(8)
Co6 Co5 Co1 90.95(4)
Co6 Co5 Co2 60.12(4)
Co6 Co5 Co4 59.87(4)
C51 P5 Co5 116.2(3)
C51 P5 C53 101.1(7)
C51 P5 C53B 102.7(10)
C53 P5 Co5 115.4(6)
C53B P5 Co5 113.1(7)
C55 P5 Co5 113.4(6)
C55 P5 C51 103.9(7)
C55 P5 C53 105.4(8)
C55B P5 Co5 118.4(9)
C55B P5 C51 99.7(8)
C55B P5 C53B 104.6(10)
P5 C51 H51A 108.3
P5 C51 H51B 108.3
H51A C51 H51B 107.4
C52 C51 P5 116.0(6)
C52 C51 H51A 108.3
C52 C51 H51B 108.3
C51 C52 H52A 109.5
C51 C52 H52B 109.5
C51 C52 H52C 109.5
H52A C52 H52B 109.5
H52A C52 H52C 109.5
H52B C52 H52C 109.5
P5 C53 H53A 108.8
P5 C53 H53B 108.8
H53A C53 H53B 107.7
C54 C53 P5 113.6(12)
C54 C53 H53A 108.8
C54 C53 H53B 108.8
C53 C54 H54A 109.5
C53 C54 H54B 109.5
C53 C54 H54C 109.5
H54A C54 H54B 109.5
H54A C54 H54C 109.5
H54B C54 H54C 109.5
P5 C53B H53C 107.0
P5 C53B H53D 107.0
H53C C53B H53D 106.8
C54B C53B P5 121.2(14)
C54B C53B H53C 107.0
C54B C53B H53D 107.0
C53B C54B H54D 109.5
C53B C54B H54E 109.5
C53B C54B H54F 109.5
H54D C54B H54E 109.5
H54D C54B H54F 109.5
H54E C54B H54F 109.5
P5 C55 H55A 107.8
P5 C55 H55B 107.8
H55A C55 H55B 107.1
C56 C55 P5 118.2(11)
C56 C55 H55A 107.8
C56 C55 H55B 107.8
C55 C56 H56A 109.5
C55 C56 H56B 109.5
C55 C56 H56C 109.5
H56A C56 H56B 109.5
H56A C56 H56C 109.5
H56B C56 H56C 109.5
P5 C55B H55C 107.6
P5 C55B H55D 107.6
H55C C55B H55D 107.0
C56B C55B P5 118.8(14)
C56B C55B H55C 107.6
C56B C55B H55D 107.6
C55B C56B H56D 109.5
C55B C56B H56E 109.5
C55B C56B H56F 109.5
H56D C56B H56E 109.5
H56D C56B H56F 109.5
H56E C56B H56F 109.5
Se4 Co6 Co2 51.85(3)
Se4 Co6 Co3 50.63(3)
Se4 Co6 Co4 110.00(5)
Se4 Co6 Co5 111.39(5)
Se6 Co6 Se4 85.83(4)
Se6 Co6 Co2 110.42(5)
Se6 Co6 Co3 50.64(4)
Se6 Co6 Co4 51.44(4)
Se6 Co6 Co5 111.57(5)
Se7 Co6 Se4 88.70(5)
Se7 Co6 Se6 159.21(6)
Se7 Co6 Se8 89.45(4)
Se7 Co6 Co2 51.81(4)
Se7 Co6 Co3 111.58(5)
Se7 Co6 Co4 112.65(5)
Se7 Co6 Co5 52.40(4)
Se8 Co6 Se4 158.98(6)
Se8 Co6 Se6 88.53(5)
Se8 Co6 Co2 112.23(5)
Se8 Co6 Co3 111.34(5)
Se8 Co6 Co4 52.04(4)
Se8 Co6 Co5 52.54(4)
Co2 Co6 Co3 60.07(4)
Co4 Co6 Co2 90.37(5)
Co4 Co6 Co3 59.63(4)
Co5 Co6 Co2 60.09(4)
Co5 Co6 Co3 90.01(4)
Co5 Co6 Co4 60.65(4)
P6 Co6 Se4 98.8(2)
P6 Co6 Se6 102.4(3)
P6 Co6 Se7 98.3(3)
P6 Co6 Se8 102.1(2)
P6 Co6 Co2 132.2(2)
P6 Co6 Co3 134.5(3)
P6 Co6 Co4 137.4(2)
P6 Co6 Co5 135.4(3)
P6B Co6 Se4 107.9(4)
P6B Co6 Se6 101.5(5)
P6B Co6 Se7 99.3(5)
P6B Co6 Se8 93.1(4)
P6B Co6 Co2 139.1(5)
P6B Co6 Co3 140.1(5)
P6B Co6 Co4 130.1(4)
P6B Co6 Co5 129.6(5)
C61 P6 Co6 116.0(6)
C63 P6 Co6 118.3(8)
C63 P6 C61 100.1(9)
C63 P6 C65 105.9(9)
C65 P6 Co6 115.4(6)
C65 P6 C61 98.3(7)
P6 C61 H61A 108.2
P6 C61 H61B 108.2
H61A C61 H61B 107.3
C62 C61 P6 116.5(11)
C62 C61 H61A 108.2
C62 C61 H61B 108.2
C61 C62 H62A 109.5
C61 C62 H62B 109.5
C61 C62 H62C 109.5
H62A C62 H62B 109.5
H62A C62 H62C 109.5
H62B C62 H62C 109.5
P6 C63 H63A 106.9
P6 C63 H63B 106.9
H63A C63 H63B 106.7
C64 C63 P6 121.8(15)
C64 C63 H63A 106.9
C64 C63 H63B 106.9
C63 C64 H64A 109.5
C63 C64 H64B 109.5
C63 C64 H64C 109.5
H64A C64 H64B 109.5
H64A C64 H64C 109.5
H64B C64 H64C 109.5
P6 C65 H65A 108.6
P6 C65 H65B 108.6
H65A C65 H65B 107.6
C66 C65 P6 114.6(11)
C66 C65 H65A 108.6
C66 C65 H65B 108.6
C65 C66 H66A 109.5
C65 C66 H66B 109.5
C65 C66 H66C 109.5
H66A C66 H66B 109.5
H66A C66 H66C 109.5
H66B C66 H66C 109.5
C61B P6B Co6 116.0(14)
C63B P6B Co6 118.3(11)
C63B P6B C61B 101.5(14)
C65B P6B Co6 114.1(11)
C65B P6B C61B 101.4(14)
C65B P6B C63B 103.3(13)
P6B C61B H61C 107.4
P6B C61B H61D 107.4
H61C C61B H61D 106.9
C62B C61B P6B 120(2)
C62B C61B H61C 107.4
C62B C61B H61D 107.4
C61B C62B H62D 109.5
C61B C62B H62E 109.5
C61B C62B H62F 109.5
H62D C62B H62E 109.5
H62D C62B H62F 109.5
H62E C62B H62F 109.5
P6B C63B H63C 107.9
P6B C63B H63D 107.9
H63C C63B H63D 107.2
C64B C63B P6B 118(2)
C64B C63B H63C 107.9
C64B C63B H63D 107.9
C63B C64B H64D 109.5
C63B C64B H64E 109.5
C63B C64B H64F 109.5
H64D C64B H64E 109.5
H64D C64B H64F 109.5
H64E C64B H64F 109.5
P6B C65B H65C 107.8
P6B C65B H65D 107.8
H65C C65B H65D 107.2
C66B C65B P6B 117.9(18)
C66B C65B H65C 107.8
C66B C65B H65D 107.8
C65B C66B H66D 109.5
C65B C66B H66E 109.5
C65B C66B H66F 109.5
H66D C66B H66E 109.5
H66D C66B H66F 109.5
H66E C66B H66F 109.5
F72 P71 F73 88.1(7)
F72 P71 F75 176.1(9)
F72 P71 F77 89.1(8)
F74 P71 F72 90.6(8)
F74 P71 F73 89.4(8)
F74 P71 F75 90.0(8)
F74 P71 F77 178.0(10)
F75 P71 F73 88.1(8)
F76 P71 F72 93.2(9)
F76 P71 F73 178.6(10)
F76 P71 F74 91.1(8)
F76 P71 F75 90.6(8)
F76 P71 F77 90.8(8)
F77 P71 F73 88.7(8)
F77 P71 F75 90.2(8)
F72B P71B F73B 89.8(8)
F72B P71B F74B 91.9(8)
F72B P71B F75B 176.9(11)
F72B P71B F76B 93.2(10)
F72B P71B F77B 89.7(9)
F73B P71B F75B 87.4(9)
F73B P71B F77B 88.1(9)
F74B P71B F73B 90.9(9)
F74B P71B F75B 89.6(9)
F74B P71B F76B 91.2(9)
F74B P71B F77B 178.1(12)
F76B P71B F73B 176.2(11)
F76B P71B F75B 89.5(9)
F76B P71B F77B 89.6(9)
F77B P71B F75B 88.8(9)
H1A_1 C1_1 H1B_1 108.4
Cl2_1 C1_1 H1A_1 110.0
Cl2_1 C1_1 H1B_1 110.0
Cl3_1 C1_1 H1A_1 110.0
Cl3_1 C1_1 H1B_1 110.0
Cl3_1 C1_1 Cl2_1 108.5(12)
H1A_2 C1_2 H1B_2 108.3
Cl2_2 C1_2 H1A_2 109.9
Cl2_2 C1_2 H1B_2 109.9
Cl3_2 C1_2 H1A_2 109.9
Cl3_2 C1_2 H1B_2 109.9
Cl3_2 C1_2 Cl2_2 108.8(13)
H1A_3 C1_3 H1B_3 108.9
Cl2_3 C1_3 H1A_3 110.8
Cl2_3 C1_3 H1B_3 110.8
Cl3_3 C1_3 H1A_3 110.8
Cl3_3 C1_3 H1B_3 110.8
Cl3_3 C1_3 Cl2_3 105(2)
H1A_4 C1_4 H1B_4 108.7
Cl2_4 C1_4 H1A_4 110.6
Cl2_4 C1_4 H1B_4 110.6
Cl2_4 C1_4 Cl3_4 106(2)
Cl3_4 C1_4 H1A_4 110.6
Cl3_4 C1_4 H1B_4 110.6
H1A_5 C1_5 H1B_5 108.6
Cl2_5 C1_5 H1A_5 110.5
Cl2_5 C1_5 H1B_5 110.4
Cl2_5 C1_5 Cl3_5 106(2)
Cl3_5 C1_5 H1A_5 110.4
Cl3_5 C1_5 H1B_5 110.4
H1A_6 C1_6 H1B_6 108.7
Cl2_6 C1_6 H1A_6 110.5
Cl2_6 C1_6 H1B_6 110.5
Cl2_6 C1_6 Cl3_6 106(2)
Cl3_6 C1_6 H1A_6 110.5
Cl3_6 C1_6 H1B_6 110.5

loop_
_geom_bond_atom_site_label_1
_geom_bond_atom_site_label_2
_geom_bond_distance
Se1 Co1 2.3372(12)
Se1 Co2 2.3396(11)
Se1 Co5 2.3486(14)
Se2 Co1 2.3549(11)
Se2 Co2 2.3405(13)
Se2 Co3 2.3450(13)
Se3 Co1 2.3199(12)
Se3 Co3 2.3189(12)
Se3 Co4 2.3378(14)
Se4 Co2 2.3411(12)
Se4 Co3 2.3442(13)
Se4 Co6 2.3601(13)
Se5 Co1 2.3394(12)
Se5 Co4 2.3305(13)
Se5 Co5 2.3255(13)
Se6 Co3 2.3429(14)
Se6 Co4 2.3238(12)
Se6 Co6 2.3510(14)
Se7 Co2 2.3338(13)
Se7 Co5 2.3511(13)
Se7 Co6 2.3352(14)
Se8 Co4 2.3446(14)
Se8 Co5 2.3573(14)
Se8 Co6 2.3382(12)
Co1 P1 2.1481(19)
Co1 Co2 2.9320(15)
Co1 Co3 2.9252(14)
Co1 Co4 2.9181(16)
Co1 Co5 2.9076(16)
P1 C101 1.837(7)
P1 C107 1.848(6)
P1 C113 1.835(7)
C101 C102 1.384(10)
C101 C106 1.401(10)
C102 H102 0.9500
C102 C103 1.397(11)
C103 H103 0.9500
C103 C104 1.368(13)
C104 H104 0.9500
C104 C105 1.384(13)
C105 H105 0.9500
C105 C106 1.386(11)
C106 H106 0.9500
C107 C108 1.392(11)
C107 C112 1.375(10)
C108 H108 0.9500
C108 C109 1.366(11)
C109 H109 0.9500
C109 C110 1.401(12)
C110 H110 0.9500
C110 C111 1.377(13)
C111 H111 0.9500
C111 C112 1.408(11)
C112 H112 0.9500
C113 H11A 0.9900
C113 H11B 0.9900
C113 C114 1.521(10)
C114 H11C 0.9900
C114 H11D 0.9900
C114 C115 1.540(10)
C115 H11E 0.9900
C115 H11F 0.9900
C115 N116 1.453(10)
N116 C117 1.388(10)
N116 C126 1.394(11)
C117 O118 1.210(10)
C117 C119 1.511(11)
C119 H119 1.0000
C119 C120 1.568(11)
C119 C125 1.572(12)
C120 H120 1.0000
C120 C121 1.516(13)
C120 C124 1.507(14)
C121 H121 0.9500
C121 C122 1.331(15)
C122 H122 0.9500
C122 C123 1.493(13)
C123 H123 1.0000
C123 C124 1.537(12)
C123 C125 1.575(12)
C124 H12A 0.9900
C124 H12B 0.9900
C125 H125 1.0000
C125 C126 1.496(12)
C126 O127 1.224(11)
Co2 P2 2.173(2)
Co2 Co3 2.9311(15)
Co2 Co5 2.8842(15)
Co2 Co6 2.8850(17)
P2 C21 1.849(8)
P2 C23 1.835(8)
P2 C25 1.837(6)
C21 H21A 0.9900
C21 H21B 0.9900
C21 C22 1.485(11)
C22 H22A 0.9800
C22 H22B 0.9800
C22 H22C 0.9800
C23 H23A 0.9900
C23 H23B 0.9900
C23 C24 1.503(11)
C24 H24A 0.9800
C24 H24B 0.9800
C24 H24C 0.9800
C25 H25A 0.9900
C25 H25B 0.9900
C25 C26 1.502(11)
C26 H26A 0.9800
C26 H26B 0.9800
C26 H26C 0.9800
Co3 P3 2.1693(19)
Co3 Co4 2.9127(14)
Co3 Co6 2.9693(17)
P3 C31 1.834(7)
P3 C33 1.858(8)
P3 C35 1.851(9)
C31 H31A 0.9900
C31 H31B 0.9900
C31 C32 1.522(12)
C32 H32A 0.9800
C32 H32B 0.9800
C32 H32C 0.9800
C33 H33A 0.9900
C33 H33B 0.9900
C33 C34 1.522(10)
C34 H34A 0.9800
C34 H34B 0.9800
C34 H34C 0.9800
C35 H35A 0.9900
C35 H35B 0.9900
C35 C36 1.537(13)
C36 H36A 0.9800
C36 H36B 0.9800
C36 H36C 0.9800
Co4 P4 2.164(2)
Co4 Co5 2.9094(16)
Co4 Co6 2.8870(16)
P4 C41 1.851(10)
P4 C43 1.813(11)
P4 C45 1.845(8)
C41 H41A 0.9900
C41 H41B 0.9900
C41 C42 1.500(15)
C42 H42A 0.9800
C42 H42B 0.9800
C42 H42C 0.9800
C43 H43A 0.9900
C43 H43B 0.9900
C43 C44 1.538(13)
C44 H44A 0.9800
C44 H44B 0.9800
C44 H44C 0.9800
C45 H45A 0.9900
C45 H45B 0.9900
C45 C46 1.526(14)
C46 H46A 0.9800
C46 H46B 0.9800
C46 H46C 0.9800
Co5 P5 2.1760(19)
Co5 Co6 2.8755(15)
P5 C51 1.820(9)
P5 C53 1.831(10)
P5 C53B 1.832(11)
P5 C55 1.821(10)
P5 C55B 1.825(11)
C51 H51A 0.9900
C51 H51B 0.9900
C51 C52 1.506(13)
C52 H52A 0.9800
C52 H52B 0.9800
C52 H52C 0.9800
C53 H53A 0.9900
C53 H53B 0.9900
C53 C54 1.515(13)
C54 H54A 0.9800
C54 H54B 0.9800
C54 H54C 0.9800
C53B H53C 0.9900
C53B H53D 0.9900
C53B C54B 1.518(13)
C54B H54D 0.9800
C54B H54E 0.9800
C54B H54F 0.9800
C55 H55A 0.9900
C55 H55B 0.9900
C55 C56 1.505(13)
C56 H56A 0.9800
C56 H56B 0.9800
C56 H56C 0.9800
C55B H55C 0.9900
C55B H55D 0.9900
C55B C56B 1.516(13)
C56B H56D 0.9800
C56B H56E 0.9800
C56B H56F 0.9800
Co6 P6 2.167(7)
Co6 P6B 2.180(11)
P6 C61 1.874(13)
P6 C63 1.823(14)
P6 C65 1.823(12)
C61 H61A 0.9900
C61 H61B 0.9900
C61 C62 1.452(17)
C62 H62A 0.9800
C62 H62B 0.9800
C62 H62C 0.9800
C63 H63A 0.9900
C63 H63B 0.9900
C63 C64 1.448(19)
C64 H64A 0.9800
C64 H64B 0.9800
C64 H64C 0.9800
C65 H65A 0.9900
C65 H65B 0.9900
C65 C66 1.504(16)
C66 H66A 0.9800
C66 H66B 0.9800
C66 H66C 0.9800
P6B C61B 1.849(17)
P6B C63B 1.842(17)
P6B C65B 1.828(16)
C61B H61C 0.9900
C61B H61D 0.9900
C61B C62B 1.46(2)
C62B H62D 0.9800
C62B H62E 0.9800
C62B H62F 0.9800
C63B H63C 0.9900
C63B H63D 0.9900
C63B C64B 1.47(2)
C64B H64D 0.9800
C64B H64E 0.9800
C64B H64F 0.9800
C65B H65C 0.9900
C65B H65D 0.9900
C65B C66B 1.496(19)
C66B H66D 0.9800
C66B H66E 0.9800
C66B H66F 0.9800
P71 F72 1.584(13)
P71 F73 1.612(12)
P71 F74 1.584(12)
P71 F75 1.600(13)
P71 F76 1.565(12)
P71 F77 1.594(12)
P71B F72B 1.551(13)
P71B F73B 1.610(14)
P71B F74B 1.571(13)
P71B F75B 1.606(14)
P71B F76B 1.574(14)
P71B F77B 1.606(14)
C1_1 H1A_1 0.9900
C1_1 H1B_1 0.9900
C1_1 Cl2_1 1.81(2)
C1_1 Cl3_1 1.776(18)
C1_2 H1A_2 0.9900
C1_2 H1B_2 0.9900
C1_2 Cl2_2 1.81(2)
C1_2 Cl3_2 1.78(2)
C1_3 H1A_3 0.9900
C1_3 H1B_3 0.9900
C1_3 Cl2_3 1.81(2)
C1_3 Cl3_3 1.78(2)
C1_4 H1A_4 0.9900
C1_4 H1B_4 0.9900
C1_4 Cl2_4 1.81(2)
C1_4 Cl3_4 1.78(2)
C1_5 H1A_5 0.9900
C1_5 H1B_5 0.9900
C1_5 Cl2_5 1.81(2)
C1_5 Cl3_5 1.78(2)
C1_6 H1A_6 0.9900
C1_6 H1B_6 0.9900
C1_6 Cl2_6 1.81(2)
C1_6 Cl3_6 1.78(2)

loop_
_geom_torsion_atom_site_label_1
_geom_torsion_atom_site_label_2
_geom_torsion_atom_site_label_3
_geom_torsion_atom_site_label_4
_geom_torsion
Co1 P1 C101 C102 15.2(8)
Co1 P1 C101 C106 -168.4(5)
Co1 P1 C107 C108 69.6(6)
Co1 P1 C107 C112 -107.8(6)
Co1 P1 C113 C114 -68.6(6)
P1 C101 C102 C103 174.4(7)
P1 C101 C106 C105 -175.8(6)
P1 C107 C108 C109 -175.4(6)
P1 C107 C112 C111 175.5(6)
P1 C113 C114 C115 -179.4(5)
C101 P1 C107 C108 -62.0(6)
C101 P1 C107 C112 120.7(6)
C101 P1 C113 C114 63.2(6)
C101 C102 C103 C104 1.1(16)
C102 C101 C106 C105 0.8(12)
C102 C103 C104 C105 1.4(16)
C103 C104 C105 C106 -2.8(14)
C104 C105 C106 C101 1.7(13)
C106 C101 C102 C103 -2.1(13)
C107 P1 C101 C102 142.4(7)
C107 P1 C101 C106 -41.1(7)
C107 P1 C113 C114 168.6(5)
C107 C108 C109 C110 -1.1(12)
C108 C107 C112 C111 -1.8(12)
C108 C109 C110 C111 0.3(12)
C109 C110 C111 C112 -0.2(13)
C110 C111 C112 C107 1.0(13)
C112 C107 C108 C109 1.9(11)
C113 P1 C101 C102 -113.1(7)
C113 P1 C101 C106 63.3(6)
C113 P1 C107 C108 -166.7(6)
C113 P1 C107 C112 16.0(7)
C113 C114 C115 N116 -65.6(8)
C114 C115 N116 C117 91.7(9)
C114 C115 N116 C126 -97.7(8)
C115 N116 C117 O118 -6.4(13)
C115 N116 C117 C119 172.0(7)
C115 N116 C126 C125 -174.0(7)
C115 N116 C126 O127 6.0(13)
N116 C117 C119 C120 -108.8(8)
N116 C117 C119 C125 1.1(9)
C117 N116 C126 C125 -2.4(10)
C117 N116 C126 O127 177.6(8)
C117 C119 C120 C121 180.0(8)
C117 C119 C120 C124 75.6(9)
C117 C119 C125 C123 -118.1(7)
C117 C119 C125 C126 -2.4(9)
O118 C117 C119 C120 69.6(11)
O118 C117 C119 C125 179.5(8)
C119 C120 C121 C122 -72.1(11)
C119 C120 C124 C123 57.4(8)
C119 C125 C126 N116 2.9(9)
C119 C125 C126 O127 -177.0(9)
C120 C119 C125 C123 -1.9(9)
C120 C119 C125 C126 113.9(8)
C120 C121 C122 C123 0.3(13)
C121 C120 C124 C123 -49.4(7)
C121 C122 C123 C124 -32.7(12)
C121 C122 C123 C125 71.7(11)
C122 C123 C124 C120 49.7(8)
C122 C123 C125 C119 -66.9(9)
C122 C123 C125 C126 -177.8(8)
C123 C125 C126 N116 111.8(8)
C123 C125 C126 O127 -68.2(11)
C124 C120 C121 C122 33.0(11)
C124 C123 C125 C119 37.2(9)
C124 C123 C125 C126 -73.7(9)
C125 C119 C120 C121 69.4(9)
C125 C119 C120 C124 -35.0(9)
C125 C123 C124 C120 -58.5(7)
C126 N116 C117 O118 -177.7(8)
C126 N116 C117 C119 0.7(10)
Co2 P2 C21 C22 -179.5(5)
Co2 P2 C23 C24 62.2(8)
Co2 P2 C25 C26 -67.3(7)
C21 P2 C23 C24 -63.6(8)
C21 P2 C25 C26 58.8(7)
C23 P2 C21 C22 -53.2(7)
C23 P2 C25 C26 166.4(7)
C25 P2 C21 C22 53.2(7)
C25 P2 C23 C24 -170.8(7)
Co3 P3 C31 C32 72.6(7)
Co3 P3 C33 C34 -174.5(7)
Co3 P3 C35 C36 66.9(6)
C31 P3 C33 C34 -46.0(8)
C31 P3 C35 C36 -61.1(7)
C33 P3 C31 C32 -54.0(7)
C33 P3 C35 C36 -168.9(6)
C35 P3 C31 C32 -160.2(6)
C35 P3 C33 C34 60.3(8)
Co4 P4 C41 C42 -65.0(8)
Co4 P4 C43 C44 -179.5(8)
Co4 P4 C45 C46 64.2(8)
C41 P4 C43 C44 53.4(9)
C41 P4 C45 C46 -168.9(8)
C43 P4 C41 C42 61.0(8)
C43 P4 C45 C46 -62.7(9)
C45 P4 C41 C42 168.6(8)
C45 P4 C43 C44 -51.8(10)
Co5 P5 C51 C52 -62.9(6)
Co5 P5 C53 C54 65.4(16)
Co5 P5 C53B C54B 177(2)
Co5 P5 C55 C56 -179.3(14)
Co5 P5 C55B C56B -80(2)
C51 P5 C53 C54 -168.4(13)
C51 P5 C53B C54B -57(3)
C51 P5 C55 C56 53.7(18)
C51 P5 C55B C56B 152.8(19)
C53 P5 C51 C52 171.5(9)
C53 P5 C55 C56 -52.1(18)
C53B P5 C51 C52 173.1(10)
C53B P5 C55B C56B 47(2)
C55 P5 C51 C52 62.4(9)
C55 P5 C53 C54 -60.5(16)
C55B P5 C51 C52 65.6(11)
C55B P5 C53B C54B 46(3)
Co6 P6 C61 C62 -66.0(16)
Co6 P6 C63 C64 -63(3)
Co6 P6 C65 C66 64.5(16)
Co6 P6B C61B C62B -66(4)
Co6 P6B C63B C64B -69(3)
Co6 P6B C65B C66B -78(3)
C61 P6 C63 C64 170(2)
C61 P6 C65 C66 -171.4(15)
C63 P6 C61 C62 62.4(16)
C63 P6 C65 C66 -68.4(17)
C65 P6 C61 C62 170.4(14)
C65 P6 C63 C64 68(3)
C61B P6B C63B C64B 163(3)
C61B P6B C65B C66B 48(3)
C63B P6B C61B C62B 63(4)
C63B P6B C65B C66B 153(3)
C65B P6B C61B C62B 170(4)
C65B P6B C63B C64B 58(3)

loop_
_exptl_oxdiff_crystal_face_indexfrac_h
_exptl_oxdiff_crystal_face_indexfrac_k
_exptl_oxdiff_crystal_face_indexfrac_l
_exptl_oxdiff_crystal_face_x
_exptl_oxdiff_crystal_face_y
_exptl_oxdiff_crystal_face_z
-6.8409 1.2296 10.6266 -0.1220 0.0164 -0.9924
3.0080 1.9703 -16.0072 0.6040 0.2446 0.7920
8.9997 -2.0000 3.0014 -0.6904 -0.1750 0.7612
1.0001 14.9986 0.0005 -0.1786 0.9910 0.0435
0.5978 -14.5103 -3.9822 0.2764 -0.9322 0.2339
4.9997 -4.0007 13.0006 -0.9309 -0.3741 0.0686
